data_7104440
loop_
_publ_author_name
'Stamatatos, Theocharis C'
'Vinslava, Alina'
'Abboud, Khalil A'
'Christou, George'

_publ_section_title
;
 Azide groups in high oxidation state Mn carboxylate chemistry: a new
 Mn(11) complex and its conversion to a Mn(25) azide complex with
 Me(3)SiN(3).
;
_journal_issue 20
_journal_name_full 'Chemical communications (Cambridge, England)'
_journal_page_first 2839
_journal_page_last 2841
_journal_paper_doi 10.1039/b902016k
_journal_volume 34
_journal_year 2009
_chemical_formula_moiety 'C105 H75 Mn11 O42, 2(C H3 N O2), C7 H6 O2'
_chemical_formula_sum 'C105 H75 Mn11 O42'
_chemical_formula_weight 2612.99
_chemical_name_systematic
;
?
;
_space_group_IT_number 14
_symmetry_cell_setting monoclinic
_symmetry_space_group_name_Hall '-P 2ybc'
_symmetry_space_group_name_H-M 'P 1 21/c 1'
_atom_sites_solution_hydrogens geom
_atom_sites_solution_primary direct
_atom_sites_solution_secondary difmap
_audit_creation_method SHELXL-97
_audit_update_record
;
2009-03-04 # Formatted by publCIF
;
_cell_angle_alpha 90.00
_cell_angle_beta 104.655(3)
_cell_angle_gamma 90.00
_cell_formula_units_Z 8
_cell_length_a 28.247(3)
_cell_length_b 26.842(3)
_cell_length_c 31.920(4)
_cell_measurement_reflns_used 55
_cell_measurement_temperature 173(2)
_cell_measurement_theta_max 28.0
_cell_measurement_theta_min 2.0
_cell_volume 23414(5)
_computing_cell_refinement 'Bruker SMART v5.624 & SAINT 6.36a (Bruker 1998)'
_computing_data_collection 'Bruker SMART v5.624 (Bruker 1998)'
_computing_data_reduction 'Bruker SHELXTL v6.14 (Bruker 2000)'
_computing_molecular_graphics 'Bruker SHELXTL v6.14'
_computing_publication_material 'Bruker SHELXTL v6.14'
_computing_structure_refinement 'Bruker SHELXTL v6.14'
_computing_structure_solution 'Bruker SHELXTL v6.14'
_diffrn_ambient_temperature 173(2)
_diffrn_measured_fraction_theta_full 1.000
_diffrn_measured_fraction_theta_max 1.000
_diffrn_measurement_device_type 'SMART CCD area detector'
_diffrn_measurement_method '\w scans'
_diffrn_radiation_monochromator graphite
_diffrn_radiation_source 'fine-focus sealed tube'
_diffrn_radiation_type MoK\a
_diffrn_radiation_wavelength 0.71073
_diffrn_reflns_av_R_equivalents 0.1344
_diffrn_reflns_av_sigmaI/netI 0.1622
_diffrn_reflns_limit_h_max 30
_diffrn_reflns_limit_h_min -29
_diffrn_reflns_limit_k_max 23
_diffrn_reflns_limit_k_min -28
_diffrn_reflns_limit_l_max 34
_diffrn_reflns_limit_l_min -34
_diffrn_reflns_number 105514
_diffrn_reflns_theta_full 22.50
_diffrn_reflns_theta_max 22.50
_diffrn_reflns_theta_min 1.49
_exptl_absorpt_coefficient_mu 1.225
_exptl_absorpt_correction_T_max 0.9413
_exptl_absorpt_correction_T_min 0.8473
_exptl_absorpt_correction_type integration
_exptl_absorpt_process_details 'based on measured indexed crystal faces, Bruker SHELXTL v6.12 (Bruker 1998)'
_exptl_crystal_colour brown
_exptl_crystal_density_diffrn 1.482
_exptl_crystal_density_method 'not measured'
_exptl_crystal_description plates
_exptl_crystal_F_000 10528
_exptl_crystal_size_max 0.14
_exptl_crystal_size_mid 0.08
_exptl_crystal_size_min 0.05
_platon_squeeze_details
;
The asymmetric unit consists of two Mn11 clusters, two benzoic acid solvent
molecules and four nitromethane solvent molecules. All solvent molecules were
disordered and could not be modeled properly, thus program SQUEEZE, a part of
the PLATON package of crystallographic software, was used to calculate the
solvent disorder area and remove its contribution to the overall intensity
data. The crystal was very small and the crystals were solvent sensitive. Thus
the refinement did not provide for a refined model without restraints. The
phenyl rings at Carbon atoms C31, C51, C111, C171, C251, C261 were all refined
with equivalent displacements parameters using subroutine ?EADP? in the SHELXTL
refinement. Additionally, phenyl rings at Carbon atoms C31, C51, C552, C61,
C71, C81, C111, C121, C171, C221, C231, C241, C251, C261, C291, were idealized
to be equivalent to an ideal hexagon and treated as a rigid groups.
;
_refine_diff_density_max 0.880
_refine_diff_density_min -0.631
_refine_diff_density_rms 0.100
_refine_ls_extinction_method none
_refine_ls_goodness_of_fit_ref 0.918
_refine_ls_hydrogen_treatment constr
_refine_ls_matrix_type full
_refine_ls_number_parameters 2419
_refine_ls_number_reflns 30616
_refine_ls_number_restraints 1767
_refine_ls_restrained_S_all 0.900
_refine_ls_R_factor_all 0.1777
_refine_ls_R_factor_gt 0.0826
_refine_ls_shift/su_max 0.001
_refine_ls_shift/su_mean 0.000
_refine_ls_structure_factor_coef Fsqd
_refine_ls_weighting_details 'calc w=1/[\s^2^(Fo^2^)+(0.1000P)^2^] where P=(Fo^2^+2Fc^2^)/3'
_refine_ls_weighting_scheme calc
_refine_ls_wR_factor_gt 0.1862
_refine_ls_wR_factor_ref 0.2197
_reflns_number_gt 12502
_reflns_number_total 30616
_reflns_threshold_expression I>2\s(I)
_cod_data_source_file b902016k.txt
_cod_data_source_block st342
_cod_depositor_comments
;
The following automatic conversions were performed:
'_symmetry_cell_setting' value 'Monoclinic' changed to 'monoclinic'
according to '/home/saulius/struct/CIF-dictionaries/cif_core.dic'
dictionary named 'cif_core.dic' version 2.4.1 from 2010-06-29.

Automatic conversion script
Id: cif_fix_enum 1527 2010-12-29 10:47:43Z saulius 
;
_cod_original_sg_symbol_H-M P21/c
_cod_database_code 7104440

loop_
_symmetry_equiv_pos_as_xyz
'x, y, z'
'-x, y+1/2, -z+1/2'
'-x, -y, -z'
'x, -y-1/2, z-1/2'

loop_
_atom_site_label
_atom_site_type_symbol
_atom_site_fract_x
_atom_site_fract_y
_atom_site_fract_z
_atom_site_U_iso_or_equiv
_atom_site_adp_type
_atom_site_occupancy
_atom_site_symmetry_multiplicity
_atom_site_calc_flag
_atom_site_refinement_flags
_atom_site_disorder_assembly
_atom_site_disorder_group
Mn12 Mn 0.59212(6) -0.29872(7) -0.67231(5) 0.0620(5) Uani 1 1 d . . .
Mn13 Mn 0.57292(5) -0.26882(6) -0.76325(5) 0.0509(5) Uani 1 1 d . . .
Mn14 Mn 0.56032(6) -0.19987(7) -0.67608(5) 0.0567(5) Uani 1 1 d . . .
Mn15 Mn 0.59123(5) -0.21537(6) -0.83593(5) 0.0517(5) Uani 1 1 d . . .
Mn16 Mn 0.60344(6) -0.13758(6) -0.75017(5) 0.0540(5) Uani 1 1 d . . .
Mn17 Mn 0.66328(6) -0.28802(7) -0.81596(5) 0.0578(5) Uani 1 1 d . . .
Mn18 Mn 0.66663(6) -0.19859(6) -0.65070(5) 0.0555(5) Uani 1 1 d . . .
Mn19 Mn 0.69397(6) -0.30826(7) -0.70773(6) 0.0651(5) Uani 1 1 d . . .
Mn20 Mn 0.70928(5) -0.19896(7) -0.77237(5) 0.0553(5) Uani 1 1 d . . .
Mn21 Mn 0.76453(6) -0.21091(7) -0.66311(5) 0.0658(6) Uani 1 1 d . . .
Mn22 Mn 0.72565(6) -0.12360(7) -0.70591(5) 0.0597(5) Uani 1 1 d . . .
O43 O 0.5026(2) -0.2571(3) -0.7998(2) 0.059(2) Uani 1 1 d . . .
O44 O 0.5211(3) -0.2183(3) -0.8567(2) 0.060(2) Uani 1 1 d . . .
O45 O 0.5039(2) -0.1693(3) -0.7132(2) 0.066(2) Uani 1 1 d . . .
O46 O 0.5294(3) -0.1270(3) -0.7637(2) 0.069(2) Uani 1 1 d . . .
O47 O 0.6000(2) -0.0958(3) -0.8031(2) 0.064(2) Uani 1 1 d . . .
O48 O 0.5870(2) -0.1489(3) -0.8588(2) 0.059(2) Uani 1 1 d . . .
O49 O 0.6141(3) -0.0722(3) -0.7187(2) 0.070(2) Uani 1 1 d . . .
O50 O 0.6941(3) -0.0682(3) -0.6857(2) 0.066(2) Uani 1 1 d . . .
O51 O 0.7360(2) -0.0806(3) -0.7509(3) 0.061(2) Uani 1 1 d . . .
O52 O 0.7232(3) -0.1366(3) -0.8053(3) 0.069(2) Uani 1 1 d . . .
O53 O 0.5899(3) -0.2348(3) -0.8957(2) 0.060(2) Uani 1 1 d . . .
O54 O 0.6397(3) -0.3009(3) -0.8792(2) 0.064(2) Uani 1 1 d . . .
O55 O 0.5162(3) -0.2283(3) -0.6433(2) 0.065(2) Uani 1 1 d . . .
O56 O 0.5457(3) -0.3064(3) -0.6357(2) 0.068(2) Uani 1 1 d . . .
O57 O 0.5532(3) -0.3416(3) -0.7673(2) 0.063(2) Uani 1 1 d . . .
O58 O 0.5661(3) -0.3616(3) -0.6970(2) 0.070(2) Uani 1 1 d . . .
O59 O 0.6603(3) -0.3583(3) -0.8088(3) 0.079(3) Uani 1 1 d . . .
O60 O 0.6747(3) -0.3738(3) -0.7383(3) 0.071(2) Uani 1 1 d . . .
O61 O 0.7045(3) -0.3463(4) -0.6511(4) 0.102(3) Uani 1 1 d . . .
O62 O 0.6370(4) -0.3330(3) -0.6277(3) 0.087(3) Uani 1 1 d . . .
O63 O 0.7636(3) -0.3275(3) -0.7049(3) 0.101(3) Uani 1 1 d . . .
O64 O 0.8085(3) -0.2606(3) -0.6740(3) 0.076(3) Uani 1 1 d . . .
O65 O 0.7893(2) -0.0970(3) -0.6717(2) 0.066(2) Uani 1 1 d . . .
O66 O 0.8227(3) -0.1681(3) -0.6437(2) 0.071(2) Uani 1 1 d . . .
O67 O 0.7660(3) -0.2295(3) -0.7935(2) 0.073(2) Uani 1 1 d . . .
O68 O 0.7264(3) -0.2965(3) -0.8278(2) 0.065(2) Uani 1 1 d . . .
O69 O 0.6479(3) -0.1389(3) -0.6167(2) 0.065(2) Uani 1 1 d . . .
O70 O 0.5666(2) -0.1436(3) -0.6375(2) 0.058(2) Uani 1 1 d . . .
O71 O 0.7804(3) -0.2317(3) -0.6023(2) 0.074(2) Uani 1 1 d . . .
O72 O 0.7051(3) -0.2233(3) -0.5913(2) 0.072(2) Uani 1 1 d . . .
O73 O 0.7573(2) -0.1805(3) -0.7196(2) 0.061(2) Uani 1 1 d . . .
O74 O 0.5482(2) -0.2577(3) -0.7116(2) 0.057(2) Uani 1 1 d . . .
O75 O 0.6078(2) -0.1745(3) -0.6981(2) 0.059(2) Uani 1 1 d . . .
O76 O 0.7091(2) -0.2471(3) -0.6763(2) 0.066(2) Uani 1 1 d . . .
O77 O 0.5890(2) -0.2007(2) -0.78136(18) 0.0510(19) Uani 1 1 d . . .
O78 O 0.6279(2) -0.2931(3) -0.7121(2) 0.061(2) Uani 1 1 d . . .
O79 O 0.6113(2) -0.2369(3) -0.6428(2) 0.060(2) Uani 1 1 d . . .
O80 O 0.6601(2) -0.2191(2) -0.8246(2) 0.0518(19) Uani 1 1 d . . .
O81 O 0.6906(2) -0.2700(3) -0.7610(2) 0.058(2) Uani 1 1 d . . .
O82 O 0.7235(2) -0.1598(3) -0.6559(2) 0.063(2) Uani 1 1 d . . .
O83 O 0.5971(2) -0.2800(3) -0.8153(2) 0.057(2) Uani 1 1 d . . .
O84 O 0.6733(2) -0.1514(3) -0.7426(2) 0.059(2) Uani 1 1 d . . .
C151 C 0.4919(4) -0.2379(5) -0.8372(4) 0.055(3) Uani 1 1 d U . .
C152 C 0.4386(4) -0.2358(4) -0.8616(3) 0.057(3) Uani 1 1 d U . .
C153 C 0.4034(4) -0.2541(5) -0.8422(4) 0.073(3) Uani 1 1 d U . .
H15A H 0.4125 -0.2683 -0.8140 0.087 Uiso 1 1 calc R . .
C154 C 0.3540(4) -0.2510(5) -0.8649(5) 0.087(4) Uani 1 1 d U . .
H15B H 0.3291 -0.2626 -0.8521 0.105 Uiso 1 1 calc R . .
C155 C 0.3419(5) -0.2316(6) -0.9050(5) 0.103(5) Uani 1 1 d U . .
H15C H 0.3083 -0.2292 -0.9199 0.124 Uiso 1 1 calc R . .
C156 C 0.3762(5) -0.2152(5) -0.9251(4) 0.095(4) Uani 1 1 d U . .
H15D H 0.3665 -0.2027 -0.9538 0.115 Uiso 1 1 calc R . .
C157 C 0.4252(4) -0.2169(4) -0.9034(4) 0.072(3) Uani 1 1 d U . .
H15E H 0.4494 -0.2053 -0.9170 0.087 Uiso 1 1 calc R . .
C161 C 0.4962(5) -0.1444(5) -0.7487(4) 0.062(3) Uani 1 1 d U . .
C162 C 0.4440(5) -0.1402(5) -0.7726(4) 0.082(4) Uani 1 1 d U . .
C163 C 0.4081(5) -0.1542(5) -0.7525(5) 0.094(4) Uani 1 1 d U . .
H16A H 0.4173 -0.1655 -0.7234 0.113 Uiso 1 1 calc R . .
C164 C 0.3574(5) -0.1518(6) -0.7747(6) 0.124(5) Uani 1 1 d U . .
H16B H 0.3326 -0.1618 -0.7612 0.148 Uiso 1 1 calc R . .
C165 C 0.3467(7) -0.1344(7) -0.8162(7) 0.139(7) Uani 1 1 d U . .
H16C H 0.3133 -0.1323 -0.8319 0.167 Uiso 1 1 calc R . .
C166 C 0.3827(7) -0.1196(6) -0.8365(6) 0.126(6) Uani 1 1 d U . .
H16D H 0.3734 -0.1083 -0.8656 0.151 Uiso 1 1 calc R . .
C167 C 0.4325(6) -0.1213(5) -0.8146(4) 0.109(5) Uani 1 1 d U . .
H16E H 0.4572 -0.1101 -0.8277 0.130 Uiso 1 1 calc R . .
C171 C 0.5861(4) -0.1047(5) -0.8435(4) 0.067(3) Uani 1 1 d U . .
C172 C 0.5686(5) -0.0637(4) -0.8739(4) 0.192(4) Uani 1 1 d GU . .
C173 C 0.5388(6) -0.0746(3) -0.9147(4) 0.192(4) Uani 1 1 d GU . .
H17A H 0.5351 -0.1082 -0.9245 0.231 Uiso 1 1 calc R . .
C174 C 0.5145(5) -0.0366(5) -0.9410(3) 0.192(4) Uani 1 1 d GU . .
H17B H 0.4942 -0.0441 -0.9689 0.231 Uiso 1 1 calc R . .
C175 C 0.5200(5) 0.0125(4) -0.9266(4) 0.192(4) Uani 1 1 d GU . .
H17C H 0.5033 0.0385 -0.9446 0.231 Uiso 1 1 calc R . .
C176 C 0.5497(5) 0.0234(3) -0.8859(4) 0.192(4) Uani 1 1 d GU . .
H17D H 0.5535 0.0570 -0.8761 0.231 Uiso 1 1 calc R . .
C177 C 0.5741(5) -0.0146(5) -0.8595(3) 0.192(4) Uani 1 1 d GU . .
H17E H 0.5944 -0.0071 -0.8317 0.231 Uiso 1 1 calc R . .
C181 C 0.6514(5) -0.0500(5) -0.6971(4) 0.061(3) Uani 1 1 d U . .
C182 C 0.6460(4) 0.0017(3) -0.6824(3) 0.072(3) Uani 1 1 d GU . .
C183 C 0.6069(3) 0.0305(4) -0.7051(3) 0.135(7) Uani 1 1 d GU . .
H18A H 0.5835 0.0166 -0.7290 0.162 Uiso 1 1 calc R . .
C184 C 0.6021(4) 0.0795(4) -0.6929(4) 0.150(7) Uani 1 1 d GU . .
H18B H 0.5754 0.0992 -0.7084 0.180 Uiso 1 1 calc R . .
C185 C 0.6364(5) 0.0998(3) -0.6579(4) 0.132(6) Uani 1 1 d GU . .
H18C H 0.6331 0.1334 -0.6495 0.158 Uiso 1 1 calc R . .
C186 C 0.6754(4) 0.0711(4) -0.6352(3) 0.155(7) Uani 1 1 d GU . .
H18D H 0.6989 0.0850 -0.6113 0.186 Uiso 1 1 calc R . .
C187 C 0.6802(3) 0.0220(4) -0.6475(3) 0.114(5) Uani 1 1 d GU . .
H18E H 0.7069 0.0024 -0.6320 0.137 Uiso 1 1 calc R . .
C191 C 0.7303(4) -0.0940(6) -0.7911(4) 0.063(3) Uani 1 1 d U . .
C192 C 0.7362(4) -0.0506(5) -0.8188(4) 0.072(3) Uani 1 1 d U . .
C193 C 0.7454(6) -0.0618(7) -0.8590(5) 0.127(6) Uani 1 1 d U . .
H19A H 0.7464 -0.0954 -0.8682 0.153 Uiso 1 1 calc R . .
C194 C 0.7529(10) -0.0233(8) -0.8841(6) 0.200(11) Uani 1 1 d U . .
H19B H 0.7572 -0.0307 -0.9120 0.240 Uiso 1 1 calc R . .
C195 C 0.7545(7) 0.0248(8) -0.8717(6) 0.135(7) Uani 1 1 d U . .
H19C H 0.7630 0.0501 -0.8893 0.163 Uiso 1 1 calc R . .
C196 C 0.7439(6) 0.0367(6) -0.8336(6) 0.124(6) Uani 1 1 d U . .
H19D H 0.7413 0.0704 -0.8253 0.149 Uiso 1 1 calc R . .
C197 C 0.7369(5) -0.0025(5) -0.8071(5) 0.104(5) Uani 1 1 d U . .
H19E H 0.7325 0.0052 -0.7793 0.125 Uiso 1 1 calc R . .
C201 C 0.6126(4) -0.2700(5) -0.9050(4) 0.059(3) Uani 1 1 d U . .
C202 C 0.6091(4) -0.2778(5) -0.9524(4) 0.069(3) Uani 1 1 d U . .
C203 C 0.6251(5) -0.3229(6) -0.9660(4) 0.101(5) Uani 1 1 d U . .
H20A H 0.6379 -0.3483 -0.9455 0.121 Uiso 1 1 calc R . .
C204 C 0.6223(7) -0.3302(7) -1.0100(5) 0.137(6) Uani 1 1 d U . .
H20B H 0.6316 -0.3612 -1.0199 0.165 Uiso 1 1 calc R . .
C205 C 0.6061(6) -0.2928(7) -1.0382(5) 0.121(6) Uani 1 1 d U . .
H20C H 0.6049 -0.2971 -1.0680 0.145 Uiso 1 1 calc R . .
C206 C 0.5912(5) -0.2482(6) -1.0242(4) 0.104(5) Uani 1 1 d U . .
H20D H 0.5806 -0.2221 -1.0445 0.125 Uiso 1 1 calc R . .
C207 C 0.5912(4) -0.2401(6) -0.9810(4) 0.089(4) Uani 1 1 d U . .
H20E H 0.5794 -0.2100 -0.9719 0.107 Uiso 1 1 calc R . .
C211 C 0.5167(4) -0.2722(6) -0.6305(4) 0.062(3) Uani 1 1 d U . .
C212 C 0.4808(5) -0.2865(5) -0.6043(4) 0.072(3) Uani 1 1 d U . .
C213 C 0.4850(6) -0.3317(6) -0.5828(5) 0.113(5) Uani 1 1 d U . .
H21A H 0.5101 -0.3542 -0.5852 0.135 Uiso 1 1 calc R . .
C214 C 0.4534(8) -0.3451(7) -0.5578(6) 0.153(7) Uani 1 1 d U . .
H21B H 0.4558 -0.3759 -0.5427 0.183 Uiso 1 1 calc R . .
C215 C 0.4181(6) -0.3096(7) -0.5568(5) 0.113(6) Uani 1 1 d U . .
H21C H 0.3961 -0.3172 -0.5396 0.135 Uiso 1 1 calc R . .
C216 C 0.4115(5) -0.2656(7) -0.5777(4) 0.099(5) Uani 1 1 d U . .
H21D H 0.3855 -0.2437 -0.5765 0.118 Uiso 1 1 calc R . .
C217 C 0.4453(4) -0.2543(6) -0.6011(4) 0.085(4) Uani 1 1 d U . .
H21E H 0.4434 -0.2229 -0.6152 0.102 Uiso 1 1 calc R . .
C221 C 0.5534(4) -0.3720(4) -0.7382(4) 0.054(3) Uani 1 1 d U . .
C222 C 0.5376(3) -0.4230(3) -0.7497(3) 0.067(3) Uani 1 1 d GU . .
C223 C 0.5274(3) -0.4568(3) -0.7202(2) 0.095(4) Uani 1 1 d GU . .
H22A H 0.5307 -0.4471 -0.6910 0.113 Uiso 1 1 calc R . .
C224 C 0.5124(4) -0.5049(3) -0.7334(3) 0.118(5) Uani 1 1 d GU . .
H22B H 0.5054 -0.5280 -0.7133 0.141 Uiso 1 1 calc R . .
C225 C 0.5075(4) -0.5191(3) -0.7762(3) 0.180(10) Uani 1 1 d GU . .
H22C H 0.4972 -0.5519 -0.7852 0.216 Uiso 1 1 calc R . .
C226 C 0.5177(4) -0.4853(4) -0.8057(2) 0.164(8) Uani 1 1 d GU . .
H22D H 0.5144 -0.4950 -0.8349 0.196 Uiso 1 1 calc R . .
C227 C 0.5327(4) -0.4372(3) -0.7925(3) 0.107(5) Uani 1 1 d GU . .
H22E H 0.5397 -0.4141 -0.8127 0.128 Uiso 1 1 calc R . .
C231 C 0.6631(5) -0.3865(5) -0.7766(6) 0.072(4) Uani 1 1 d U . .
C232 C 0.6524(4) -0.4400(3) -0.7855(3) 0.092(4) Uani 1 1 d GU . .
C233 C 0.6484(4) -0.4726(4) -0.7527(3) 0.114(5) Uani 1 1 d GU . .
H23A H 0.6530 -0.4608 -0.7239 0.137 Uiso 1 1 calc R . .
C234 C 0.6376(5) -0.5225(4) -0.7621(4) 0.177(9) Uani 1 1 d GU . .
H23B H 0.6349 -0.5448 -0.7397 0.212 Uiso 1 1 calc R . .
C235 C 0.6309(6) -0.5399(3) -0.8042(4) 0.216(12) Uani 1 1 d GU . .
H23C H 0.6235 -0.5740 -0.8106 0.259 Uiso 1 1 calc R . .
C236 C 0.6349(5) -0.5073(4) -0.8370(3) 0.176(9) Uani 1 1 d GU . .
H23D H 0.6303 -0.5192 -0.8658 0.211 Uiso 1 1 calc R . .
C237 C 0.6457(4) -0.4574(4) -0.8276(3) 0.123(6) Uani 1 1 d GU . .
H23E H 0.6484 -0.4351 -0.8500 0.148 Uiso 1 1 calc R . .
C241 C 0.6805(8) -0.3464(6) -0.6224(6) 0.103(6) Uani 1 1 d U . .
C242 C 0.7046(5) -0.3645(4) -0.5773(3) 0.147(7) Uani 1 1 d GU . .
C243 C 0.7543(5) -0.3754(5) -0.5679(5) 0.214(9) Uani 1 1 d GU . .
H24E H 0.7711 -0.3742 -0.5901 0.257 Uiso 1 1 calc R . .
C244 C 0.7794(4) -0.3880(5) -0.5259(6) 0.289(15) Uani 1 1 d GU . .
H24F H 0.8134 -0.3954 -0.5195 0.346 Uiso 1 1 calc R . .
C245 C 0.7548(6) -0.3898(5) -0.4933(4) 0.271(13) Uani 1 1 d GU . .
H24A H 0.7720 -0.3984 -0.4646 0.325 Uiso 1 1 calc R . .
C246 C 0.7051(7) -0.3789(6) -0.5027(4) 0.270(12) Uani 1 1 d GU . .
H24B H 0.6883 -0.3802 -0.4804 0.324 Uiso 1 1 calc R . .
C247 C 0.6800(5) -0.3663(5) -0.5447(5) 0.226(10) Uani 1 1 d GU . .
H24C H 0.6461 -0.3589 -0.5511 0.271 Uiso 1 1 calc R . .
C251 C 0.8024(5) -0.3025(8) -0.6906(5) 0.114(5) Uani 1 1 d U . .
C252 C 0.8493(4) -0.3292(6) -0.6879(5) 0.212(5) Uani 1 1 d GU . .
C253 C 0.8872(5) -0.3038(4) -0.6990(5) 0.212(5) Uani 1 1 d GU . .
H25A H 0.8823 -0.2707 -0.7097 0.255 Uiso 1 1 calc R . .
C254 C 0.9323(4) -0.3268(6) -0.6945(5) 0.212(5) Uani 1 1 d GU . .
H25B H 0.9582 -0.3094 -0.7021 0.255 Uiso 1 1 calc R . .
C255 C 0.9394(3) -0.3753(6) -0.6788(5) 0.212(5) Uani 1 1 d GU . .
H25C H 0.9703 -0.3910 -0.6757 0.255 Uiso 1 1 calc R . .
C256 C 0.9015(5) -0.4007(4) -0.6677(5) 0.212(5) Uani 1 1 d GU . .
H25D H 0.9064 -0.4339 -0.6570 0.255 Uiso 1 1 calc R . .
C257 C 0.8564(4) -0.3777(6) -0.6722(5) 0.212(5) Uani 1 1 d GU . .
H25E H 0.8305 -0.3951 -0.6646 0.255 Uiso 1 1 calc R . .
C261 C 0.8248(4) -0.1233(6) -0.6519(4) 0.0638(18) Uani 1 1 d U . .
C262 C 0.8729(2) -0.0987(3) -0.6355(3) 0.092(2) Uani 1 1 d GU . .
C263 C 0.8776(2) -0.0485(3) -0.6444(2) 0.092(2) Uani 1 1 d GU . .
H26A H 0.8497 -0.0299 -0.6592 0.111 Uiso 1 1 calc R . .
C264 C 0.9231(3) -0.0255(3) -0.6317(3) 0.092(2) Uani 1 1 d GU . .
H26B H 0.9263 0.0088 -0.6378 0.111 Uiso 1 1 calc R . .
C265 C 0.9638(2) -0.0527(3) -0.6102(2) 0.092(2) Uani 1 1 d GU . .
H26C H 0.9949 -0.0370 -0.6015 0.111 Uiso 1 1 calc R . .
C266 C 0.9591(2) -0.1029(3) -0.6013(2) 0.092(2) Uani 1 1 d GU . .
H26D H 0.9870 -0.1215 -0.5865 0.111 Uiso 1 1 calc R . .
C267 C 0.9136(3) -0.1259(3) -0.6140(3) 0.092(2) Uani 1 1 d GU . .
H26E H 0.9104 -0.1602 -0.6079 0.111 Uiso 1 1 calc R . .
C271 C 0.7635(4) -0.2684(5) -0.8167(4) 0.0638(18) Uani 1 1 d U . .
C272 C 0.8058(5) -0.2832(7) -0.8326(6) 0.127(3) Uani 1 1 d U . .
C273 C 0.8494(5) -0.2547(6) -0.8216(5) 0.127(3) Uani 1 1 d U . .
H27A H 0.8514 -0.2265 -0.8032 0.152 Uiso 1 1 calc R . .
C274 C 0.8898(5) -0.2681(7) -0.8377(5) 0.127(3) Uani 1 1 d U . .
H27B H 0.9194 -0.2496 -0.8308 0.152 Uiso 1 1 calc R . .
C275 C 0.8837(5) -0.3113(7) -0.8652(5) 0.127(3) Uani 1 1 d U . .
H27C H 0.9111 -0.3219 -0.8752 0.152 Uiso 1 1 calc R . .
C276 C 0.8408(5) -0.3384(7) -0.8783(5) 0.127(3) Uani 1 1 d U . .
H27D H 0.8375 -0.3658 -0.8977 0.152 Uiso 1 1 calc R . .
C277 C 0.8035(5) -0.3229(7) -0.8611(5) 0.127(3) Uani 1 1 d U . .
H27E H 0.7735 -0.3408 -0.8694 0.152 Uiso 1 1 calc R . .
C281 C 0.6069(5) -0.1218(5) -0.6179(4) 0.0638(18) Uani 1 1 d U . .
C282 C 0.6034(4) -0.0726(5) -0.5976(3) 0.061(3) Uani 1 1 d U . .
C283 C 0.5623(5) -0.0472(5) -0.6055(4) 0.100(5) Uani 1 1 d U . .
H28A H 0.5337 -0.0610 -0.6243 0.120 Uiso 1 1 calc R . .
C284 C 0.5597(5) 0.0011(6) -0.5865(5) 0.116(6) Uani 1 1 d U . .
H28B H 0.5303 0.0201 -0.5925 0.139 Uiso 1 1 calc R . .
C285 C 0.6021(6) 0.0178(5) -0.5595(5) 0.103(5) Uani 1 1 d U . .
H28C H 0.6019 0.0499 -0.5470 0.123 Uiso 1 1 calc R . .
C286 C 0.6439(5) -0.0082(5) -0.5494(5) 0.097(5) Uani 1 1 d U . .
H28D H 0.6721 0.0044 -0.5292 0.116 Uiso 1 1 calc R . .
C287 C 0.6450(5) -0.0538(5) -0.5692(4) 0.086(4) Uani 1 1 d U . .
H28E H 0.6745 -0.0724 -0.5633 0.104 Uiso 1 1 calc R . .
C291 C 0.7493(5) -0.2327(5) -0.5787(4) 0.077(4) Uani 1 1 d U . .
C292 C 0.7676(3) -0.2448(3) -0.5319(2) 0.072(3) Uani 1 1 d GU . .
C293 C 0.8156(3) -0.2609(4) -0.5162(3) 0.121(6) Uani 1 1 d GU . .
H29A H 0.8368 -0.2625 -0.5349 0.145 Uiso 1 1 calc R . .
C294 C 0.8325(3) -0.2746(4) -0.4730(3) 0.175(9) Uani 1 1 d GU . .
H29B H 0.8653 -0.2856 -0.4622 0.210 Uiso 1 1 calc R . .
C295 C 0.8014(4) -0.2722(4) -0.4455(2) 0.144(7) Uani 1 1 d GU . .
H29C H 0.8129 -0.2816 -0.4160 0.173 Uiso 1 1 calc R . .
C296 C 0.7534(4) -0.2561(4) -0.4613(3) 0.149(7) Uani 1 1 d GU . .
H29D H 0.7321 -0.2545 -0.4425 0.179 Uiso 1 1 calc R . .
C297 C 0.7365(3) -0.2424(4) -0.5045(3) 0.111(5) Uani 1 1 d GU . .
H29E H 0.7037 -0.2315 -0.5153 0.134 Uiso 1 1 calc R . .
Mn1 Mn 0.73099(6) -0.70175(8) -0.85360(5) 0.0705(6) Uani 1 1 d . . .
Mn2 Mn 0.73382(6) -0.74021(7) -0.95512(5) 0.0577(5) Uani 1 1 d . . .
Mn3 Mn 0.75835(5) -0.66337(7) -1.01326(5) 0.0541(5) Uani 1 1 d . . .
Mn4 Mn 0.75160(6) -0.79858(7) -0.87688(6) 0.0687(6) Uani 1 1 d . . .
Mn5 Mn 0.77784(6) -0.61866(7) -0.91241(5) 0.0572(5) Uani 1 1 d . . .
Mn6 Mn 0.82078(6) -0.74349(8) -1.01288(6) 0.0702(6) Uani 1 1 d . . .
Mn7 Mn 0.83592(6) -0.71225(8) -0.83269(6) 0.0740(6) Uani 1 1 d . . .
Mn8 Mn 0.85256(6) -0.79708(8) -0.91635(6) 0.0769(6) Uani 1 1 d . . .
Mn9 Mn 0.87744(6) -0.67153(7) -0.94922(5) 0.0653(6) Uani 1 1 d . . .
Mn10 Mn 0.90157(6) -0.62265(8) -0.86749(6) 0.0718(6) Uani 1 1 d . . .
Mn11 Mn 0.93218(7) -0.72103(8) -0.85035(7) 0.0868(7) Uani 1 1 d . . .
O1 O 0.6786(3) -0.6580(3) -0.8785(3) 0.077(2) Uani 1 1 d . . .
O2 O 0.7056(3) -0.6005(3) -0.9176(2) 0.071(2) Uani 1 1 d . . .
O3 O 0.6674(2) -0.7115(3) -0.9857(2) 0.054(2) Uani 1 1 d . . .
O4 O 0.6873(2) -0.6563(3) -1.0311(2) 0.0523(19) Uani 1 1 d . . .
O5 O 0.7048(3) -0.8162(3) -0.8427(2) 0.074(2) Uani 1 1 d . . .
O6 O 0.6840(3) -0.7398(4) -0.8289(2) 0.072(2) Uani 1 1 d . . .
O7 O 0.7194(3) -0.8507(3) -0.9137(3) 0.078(2) Uani 1 1 d . . .
O8 O 0.7025(3) -0.8106(3) -0.9787(3) 0.087(3) Uani 1 1 d . . .
O9 O 0.7968(3) -0.7358(4) -1.0756(3) 0.083(3) Uani 1 1 d . . .
O10 O 0.7535(2) -0.6658(3) -1.0779(2) 0.065(2) Uani 1 1 d . . .
O11 O 0.8091(3) -0.8131(4) -1.0240(3) 0.100(3) Uani 1 1 d . A .
O12 O 0.8276(3) -0.8502(3) -0.9581(3) 0.085(3) Uani 1 1 d . A .
O13 O 0.8610(3) -0.8509(3) -0.8735(3) 0.094(3) Uani 1 1 d . . .
O14 O 0.7969(3) -0.8473(3) -0.8431(3) 0.085(3) Uani 1 1 d . . .
O15 O 0.9468(3) -0.7617(4) -0.7983(3) 0.101(3) Uani 1 1 d . . .
O16 O 0.8715(3) -0.7576(3) -0.7846(3) 0.094(3) Uani 1 1 d . . .
O17 O 0.9277(3) -0.6972(4) -0.9800(3) 0.088(3) Uani 1 1 d . . .
O18 O 0.8821(3) -0.7500(3) -1.0278(3) 0.087(3) Uani 1 1 d . . .
O19 O 0.9717(3) -0.7635(4) -0.8760(3) 0.097(3) Uani 1 1 d . . .
O20 O 0.9216(3) -0.8151(4) -0.9225(3) 0.107(3) Uani 1 1 d . . .
O21 O 0.9660(3) -0.6087(3) -0.8264(2) 0.088(3) Uani 1 1 d . . .
O22 O 0.9934(3) -0.6879(4) -0.8215(3) 0.091(3) Uani 1 1 d . . .
O23 O 0.7948(3) -0.5678(3) -0.8664(2) 0.071(2) Uani 1 1 d . . .
O24 O 0.8753(3) -0.5754(3) -0.8346(2) 0.082(3) Uani 1 1 d . . .
O25 O 0.7442(3) -0.6621(4) -0.7999(3) 0.094(3) Uani 1 1 d . . .
O26 O 0.8257(4) -0.6692(4) -0.7813(3) 0.106(3) Uani 1 1 d . . .
O27 O 0.8959(3) -0.5977(4) -0.9669(3) 0.083(3) Uani 1 1 d . . .
O28 O 0.9150(2) -0.5662(3) -0.8999(3) 0.075(2) Uani 1 1 d . . .
O29 O 0.7804(2) -0.5610(3) -0.9522(2) 0.058(2) Uani 1 1 d . . .
O30 O 0.7655(2) -0.5935(3) -1.0197(2) 0.059(2) Uani 1 1 d . . .
O31 O 0.9282(2) -0.6726(3) -0.8956(2) 0.071(2) Uani 1 1 d . . .
O32 O 0.7787(3) -0.7504(3) -0.8333(2) 0.072(2) Uani 1 1 d . . .
O33 O 0.8256(2) -0.6743(3) -1.0044(2) 0.061(2) Uani 1 1 d . . .
O34 O 0.7798(2) -0.6721(3) -0.8702(2) 0.074(2) Uani 1 1 d . . .
O35 O 0.7110(2) -0.7467(3) -0.9026(2) 0.071(2) Uani 1 1 d . . .
O36 O 0.8495(2) -0.7468(3) -0.9559(2) 0.070(2) Uani 1 1 d . . .
O37 O 0.8466(2) -0.6367(3) -0.9106(2) 0.058(2) Uani 1 1 d . . .
O38 O 0.8956(2) -0.6733(3) -0.8293(2) 0.080(3) Uani 1 1 d . . .
O39 O 0.7583(2) -0.6658(3) -0.95591(19) 0.058(2) Uani 1 1 d . . .
O40 O 0.8729(2) -0.7508(3) -0.8715(2) 0.075(2) Uani 1 1 d . . .
O41 O 0.7852(2) -0.7803(3) -0.9162(2) 0.068(2) Uani 1 1 d . . .
O42 O 0.7565(2) -0.7335(3) -1.0083(2) 0.065(2) Uani 1 1 d . . .
C1 C 0.6733(5) -0.6207(6) -0.9049(4) 0.069(4) Uani 1 1 d U . .
C2 C 0.6207(5) -0.6034(5) -0.9193(4) 0.081(4) Uani 1 1 d U . .
C3 C 0.6101(6) -0.5665(7) -0.9504(5) 0.124(6) Uani 1 1 d U . .
H3A H 0.6357 -0.5514 -0.9603 0.149 Uiso 1 1 calc R . .
C4 C 0.5611(7) -0.5510(8) -0.9676(6) 0.171(9) Uani 1 1 d U . .
H4A H 0.5525 -0.5254 -0.9887 0.205 Uiso 1 1 calc R . .
C5 C 0.5258(7) -0.5764(9) -0.9512(8) 0.190(10) Uani 1 1 d U . .
H5A H 0.4920 -0.5709 -0.9638 0.228 Uiso 1 1 calc R . .
C6 C 0.5402(7) -0.6090(8) -0.9171(7) 0.165(8) Uani 1 1 d U . .
H6A H 0.5164 -0.6197 -0.9026 0.197 Uiso 1 1 calc R . .
C7 C 0.5846(5) -0.6258(6) -0.9035(5) 0.115(5) Uani 1 1 d U . .
H7A H 0.5920 -0.6525 -0.8835 0.138 Uiso 1 1 calc R . .
C11 C 0.6572(4) -0.6803(5) -1.0155(4) 0.054(3) Uani 1 1 d U . .
C12 C 0.6050(4) -0.6713(4) -1.0362(3) 0.054(3) Uani 1 1 d U . .
C13 C 0.5891(4) -0.6485(4) -1.0761(4) 0.071(3) Uani 1 1 d U . .
H13A H 0.6132 -0.6362 -1.0896 0.085 Uiso 1 1 calc R . .
C14 C 0.5412(4) -0.6426(5) -1.0972(4) 0.081(4) Uani 1 1 d U . .
H14A H 0.5319 -0.6277 -1.1251 0.097 Uiso 1 1 calc R . .
C15 C 0.5064(5) -0.6590(5) -1.0767(5) 0.100(5) Uani 1 1 d U . .
H15F H 0.4726 -0.6536 -1.0898 0.120 Uiso 1 1 calc R . .
C16 C 0.5198(5) -0.6824(6) -1.0385(5) 0.115(5) Uani 1 1 d U . .
H16F H 0.4952 -0.6955 -1.0260 0.138 Uiso 1 1 calc R . .
C17 C 0.5688(4) -0.6882(5) -1.0164(4) 0.073(3) Uani 1 1 d U . .
H17F H 0.5775 -0.7033 -0.9886 0.087 Uiso 1 1 calc R . .
C21 C 0.6791(5) -0.7857(6) -0.8288(4) 0.066(4) Uani 1 1 d U . .
C22 C 0.6402(5) -0.8061(6) -0.8109(4) 0.079(4) Uani 1 1 d U . .
C23 C 0.6124(4) -0.7738(6) -0.7927(4) 0.088(4) Uani 1 1 d U . .
H23F H 0.6196 -0.7392 -0.7902 0.106 Uiso 1 1 calc R . .
C24 C 0.5728(5) -0.7939(7) -0.7780(4) 0.105(5) Uani 1 1 d U . .
H24D H 0.5535 -0.7722 -0.7655 0.126 Uiso 1 1 calc R . .
C25 C 0.5622(6) -0.8419(8) -0.7812(6) 0.133(7) Uani 1 1 d U . .
H25F H 0.5353 -0.8547 -0.7718 0.160 Uiso 1 1 calc R . .
C26 C 0.5901(7) -0.8716(8) -0.7979(6) 0.159(7) Uani 1 1 d U . .
H26F H 0.5828 -0.9062 -0.7998 0.191 Uiso 1 1 calc R . .
C27 C 0.6292(5) -0.8550(6) -0.8129(5) 0.106(5) Uani 1 1 d U . .
H27F H 0.6481 -0.8780 -0.8245 0.127 Uiso 1 1 calc R . .
C31 C 0.7013(5) -0.8496(6) -0.9563(6) 0.092(4) Uani 1 1 d U . .
C32 C 0.6741(5) -0.8949(4) -0.9747(5) 0.226(5) Uani 1 1 d GU . .
C33 C 0.6595(6) -0.9292(6) -0.9480(3) 0.226(5) Uani 1 1 d GU . .
H33A H 0.6676 -0.9241 -0.9175 0.271 Uiso 1 1 calc R . .
C34 C 0.6329(6) -0.9711(5) -0.9657(5) 0.226(5) Uani 1 1 d GU . .
H34A H 0.6229 -0.9946 -0.9474 0.271 Uiso 1 1 calc R . .
C35 C 0.6211(5) -0.9787(4) -1.0102(5) 0.226(5) Uani 1 1 d GU . .
H35A H 0.6029 -1.0073 -1.0224 0.271 Uiso 1 1 calc R . .
C36 C 0.6357(6) -0.9443(6) -1.0370(3) 0.226(5) Uani 1 1 d GU . .
H36A H 0.6276 -0.9494 -1.0674 0.271 Uiso 1 1 calc R . .
C37 C 0.6622(6) -0.9024(5) -1.0193(5) 0.226(5) Uani 1 1 d GU . .
H37A H 0.6722 -0.8789 -1.0376 0.271 Uiso 1 1 calc R . .
C41 C 0.7741(5) -0.7015(6) -1.0954(4) 0.074(4) Uani 1 1 d U . .
C42 C 0.7687(5) -0.6967(7) -1.1420(4) 0.093(4) Uani 1 1 d U . .
C43 C 0.7568(6) -0.6526(8) -1.1630(4) 0.133(6) Uani 1 1 d U . .
H43A H 0.7510 -0.6242 -1.1472 0.160 Uiso 1 1 calc R . .
C44 C 0.7529(7) -0.6480(10) -1.2082(5) 0.195(9) Uani 1 1 d U . .
H44A H 0.7443 -0.6173 -1.2229 0.233 Uiso 1 1 calc R . .
C45 C 0.7624(8) -0.6910(11) -1.2299(5) 0.182(10) Uani 1 1 d U . .
H45A H 0.7633 -0.6898 -1.2595 0.218 Uiso 1 1 calc R . .
C46 C 0.7699(9) -0.7327(10) -1.2080(6) 0.193(9) Uani 1 1 d U . .
H46A H 0.7711 -0.7626 -1.2237 0.232 Uiso 1 1 calc R . .
C47 C 0.7762(6) -0.7363(8) -1.1648(5) 0.144(6) Uani 1 1 d U . .
H47A H 0.7860 -0.7671 -1.1506 0.173 Uiso 1 1 calc R . .
C51 C 0.8126(5) -0.8505(6) -0.9984(6) 0.091(4) Uani 1 1 d U . .
C52 C 0.7809(8) -0.8984(7) -1.0226(8) 0.160(5) Uani 0.60 1 d PGU A 1
C53 C 0.7585(9) -0.9011(7) -1.0666(8) 0.160(5) Uani 0.60 1 d PGU A 1
H53A H 0.7588 -0.8731 -1.0847 0.192 Uiso 0.60 1 calc PR A 1
C54 C 0.7355(8) -0.9449(9) -1.0842(6) 0.160(5) Uani 0.60 1 d PGU A 1
H54A H 0.7201 -0.9467 -1.1143 0.192 Uiso 0.60 1 calc PR A 1
C55 C 0.7349(8) -0.9859(7) -1.0578(7) 0.160(5) Uani 0.60 1 d PGU A 1
H55A H 0.7192 -1.0158 -1.0698 0.192 Uiso 0.60 1 calc PR A 1
C56 C 0.7574(8) -0.9831(7) -1.0137(7) 0.160(5) Uani 0.60 1 d PGU A 1
H56A H 0.7570 -1.0112 -0.9956 0.192 Uiso 0.60 1 calc PR A 1
C57 C 0.7804(8) -0.9394(9) -0.9961(6) 0.160(5) Uani 0.60 1 d PGU A 1
H57A H 0.7957 -0.9375 -0.9661 0.192 Uiso 0.60 1 calc PR A 1
C552 C 0.8063(14) -0.8991(11) -1.0170(13) 0.160(5) Uani 0.40 1 d PGU A 2
C553 C 0.7853(14) -0.9016(11) -1.0613(13) 0.160(5) Uani 0.40 1 d PGU A 2
H55B H 0.7793 -0.8719 -1.0780 0.192 Uiso 0.40 1 calc PR A 2
C554 C 0.7730(13) -0.9475(13) -1.0812(9) 0.160(5) Uani 0.40 1 d PGU A 2
H55C H 0.7587 -0.9492 -1.1115 0.192 Uiso 0.40 1 calc PR A 2
C555 C 0.7818(12) -0.9910(10) -1.0569(11) 0.160(5) Uani 0.40 1 d PGU A 2
H55D H 0.7734 -1.0224 -1.0705 0.192 Uiso 0.40 1 calc PR A 2
C556 C 0.8028(13) -0.9886(11) -1.0125(11) 0.160(5) Uani 0.40 1 d PGU A 2
H55E H 0.8087 -1.0183 -0.9959 0.192 Uiso 0.40 1 calc PR A 2
C557 C 0.8150(13) -0.9426(13) -0.9926(10) 0.160(5) Uani 0.40 1 d PGU A 2
H55F H 0.8294 -0.9410 -0.9623 0.192 Uiso 0.40 1 calc PR A 2
C61 C 0.8379(6) -0.8604(6) -0.8446(5) 0.090(5) Uani 1 1 d U . .
C62 C 0.8678(4) -0.8918(4) -0.8087(3) 0.125(6) Uani 1 1 d GU . .
C63 C 0.9136(4) -0.9101(5) -0.8094(3) 0.148(7) Uani 1 1 d GU . .
H63A H 0.9262 -0.9046 -0.8339 0.178 Uiso 1 1 calc R . .
C64 C 0.9411(3) -0.9365(5) -0.7741(4) 0.198(10) Uani 1 1 d GU . .
H64A H 0.9725 -0.9490 -0.7745 0.238 Uiso 1 1 calc R . .
C65 C 0.9228(4) -0.9446(5) -0.7382(3) 0.192(10) Uani 1 1 d GU . .
H65A H 0.9416 -0.9627 -0.7140 0.230 Uiso 1 1 calc R . .
C66 C 0.8769(5) -0.9263(5) -0.7375(3) 0.182(9) Uani 1 1 d GU . .
H66A H 0.8644 -0.9319 -0.7130 0.219 Uiso 1 1 calc R . .
C67 C 0.8494(3) -0.8999(4) -0.7728(4) 0.131(6) Uani 1 1 d GU . .
H67A H 0.8181 -0.8874 -0.7724 0.158 Uiso 1 1 calc R . .
C71 C 0.9165(6) -0.7692(6) -0.7752(5) 0.099(5) Uani 1 1 d U . .
C72 C 0.9356(4) -0.7944(4) -0.7322(3) 0.128(6) Uani 1 1 d GU . .
C73 C 0.9813(4) -0.8169(5) -0.7230(4) 0.184(9) Uani 1 1 d GU . .
H73A H 1.0008 -0.8151 -0.7433 0.221 Uiso 1 1 calc R . .
C74 C 0.9987(4) -0.8422(5) -0.6841(4) 0.258(14) Uani 1 1 d GU . .
H74A H 1.0300 -0.8576 -0.6778 0.310 Uiso 1 1 calc R . .
C75 C 0.9703(5) -0.8449(5) -0.6544(3) 0.216(12) Uani 1 1 d GU . .
H75A H 0.9821 -0.8622 -0.6279 0.259 Uiso 1 1 calc R . .
C76 C 0.9245(5) -0.8224(6) -0.6637(3) 0.205(10) Uani 1 1 d GU . .
H76A H 0.9050 -0.8243 -0.6434 0.247 Uiso 1 1 calc R . .
C77 C 0.9071(4) -0.7972(5) -0.7025(4) 0.157(7) Uani 1 1 d GU . .
H77A H 0.8758 -0.7818 -0.7088 0.189 Uiso 1 1 calc R . .
C81 C 0.9209(6) -0.7298(7) -1.0114(5) 0.096(5) Uani 1 1 d U . .
C82 C 0.9626(4) -0.7355(5) -1.0296(4) 0.121(5) Uani 1 1 d GU . .
C83 C 0.9559(4) -0.7657(5) -1.0660(4) 0.191(9) Uani 1 1 d GU . .
H83A H 0.9250 -0.7807 -1.0781 0.229 Uiso 1 1 calc R . .
C84 C 0.9945(5) -0.7738(6) -1.0849(4) 0.241(12) Uani 1 1 d GU . .
H84A H 0.9900 -0.7944 -1.1098 0.290 Uiso 1 1 calc R . .
C85 C 1.0397(4) -0.7519(6) -1.0674(5) 0.232(12) Uani 1 1 d GU . .
H85A H 1.0661 -0.7575 -1.0803 0.279 Uiso 1 1 calc R . .
C86 C 1.0464(3) -0.7217(5) -1.0309(5) 0.201(10) Uani 1 1 d GU . .
H86A H 1.0773 -0.7067 -1.0189 0.241 Uiso 1 1 calc R . .
C87 C 1.0078(4) -0.7136(4) -1.0121(4) 0.160(7) Uani 1 1 d GU . .
H87A H 1.0123 -0.6930 -0.9871 0.192 Uiso 1 1 calc R . .
C91 C 0.9628(5) -0.7944(7) -0.9069(5) 0.092(5) Uani 1 1 d U . .
C92 C 1.0045(5) -0.8105(7) -0.9236(6) 0.115(5) Uani 1 1 d U . .
C93 C 0.9968(6) -0.8453(7) -0.9580(7) 0.151(7) Uani 1 1 d U . .
H93A H 0.9656 -0.8598 -0.9697 0.182 Uiso 1 1 calc R . .
C94 C 1.0375(7) -0.8575(8) -0.9740(8) 0.200(10) Uani 1 1 d U . .
H94A H 1.0335 -0.8811 -0.9969 0.240 Uiso 1 1 calc R . .
C95 C 1.0816(7) -0.8369(8) -0.9580(7) 0.161(8) Uani 1 1 d U . .
H95A H 1.1086 -0.8473 -0.9686 0.193 Uiso 1 1 calc R . .
C96 C 1.0882(6) -0.8006(7) -0.9261(6) 0.125(6) Uani 1 1 d U . .
H96A H 1.1195 -0.7858 -0.9158 0.150 Uiso 1 1 calc R . .
C97 C 1.0489(5) -0.7849(6) -0.9085(5) 0.108(5) Uani 1 1 d U . .
H97A H 1.0526 -0.7588 -0.8878 0.129 Uiso 1 1 calc R . .
C101 C 0.9994(5) -0.6420(6) -0.8140(4) 0.077(4) Uani 1 1 d U . .
C102 C 1.0482(4) -0.6254(6) -0.7864(4) 0.090(4) Uani 1 1 d U . .
C103 C 1.0862(4) -0.6576(6) -0.7802(4) 0.104(5) Uani 1 1 d U . .
H10A H 1.0815 -0.6897 -0.7930 0.125 Uiso 1 1 calc R . .
C104 C 1.1327(5) -0.6435(7) -0.7549(5) 0.116(5) Uani 1 1 d U . .
H10B H 1.1597 -0.6657 -0.7517 0.139 Uiso 1 1 calc R . .
C105 C 1.1389(6) -0.6000(8) -0.7357(6) 0.142(8) Uani 1 1 d U . .
H10C H 1.1702 -0.5906 -0.7184 0.170 Uiso 1 1 calc R . .
C106 C 1.0992(6) -0.5673(8) -0.7407(6) 0.155(7) Uani 1 1 d U . .
H10D H 1.1034 -0.5366 -0.7256 0.186 Uiso 1 1 calc R . .
C107 C 1.0533(5) -0.5794(7) -0.7679(5) 0.124(6) Uani 1 1 d U . .
H10E H 1.0270 -0.5563 -0.7732 0.148 Uiso 1 1 calc R . .
C111 C 0.8356(5) -0.5543(6) -0.8393(4) 0.086(4) Uani 1 1 d U . .
C112 C 0.8319(6) -0.5078(5) -0.8173(5) 0.247(5) Uani 1 1 d GU . .
C113 C 0.8753(5) -0.4840(6) -0.7969(6) 0.247(5) Uani 1 1 d GU . .
H11A H 0.9058 -0.4996 -0.7957 0.297 Uiso 1 1 calc R . .
C114 C 0.8742(5) -0.4375(6) -0.7781(5) 0.247(5) Uani 1 1 d GU . .
H11B H 0.9039 -0.4212 -0.7641 0.297 Uiso 1 1 calc R . .
C115 C 0.8296(6) -0.4147(5) -0.7797(5) 0.247(5) Uani 1 1 d GU . .
H11C H 0.8288 -0.3828 -0.7669 0.297 Uiso 1 1 calc R . .
C116 C 0.7861(5) -0.4384(6) -0.8001(5) 0.247(5) Uani 1 1 d GU . .
H11D H 0.7556 -0.4228 -0.8012 0.297 Uiso 1 1 calc R . .
C117 C 0.7873(5) -0.4850(6) -0.8189(5) 0.247(5) Uani 1 1 d GU . .
H11E H 0.7576 -0.5012 -0.8328 0.297 Uiso 1 1 calc R . .
C121 C 0.7880(6) -0.6504(6) -0.7747(5) 0.103(4) Uani 1 1 d U . .
C122 C 0.7883(8) -0.6206(7) -0.7379(7) 0.401(9) Uani 1 1 d GU . .
C123 C 0.8313(7) -0.6156(8) -0.7055(8) 0.401(9) Uani 1 1 d GU . .
H12A H 0.8564 -0.6400 -0.7024 0.481 Uiso 1 1 calc R . .
C124 C 0.8377(6) -0.5751(9) -0.6776(6) 0.401(9) Uani 1 1 d GU . .
H12B H 0.8671 -0.5717 -0.6554 0.481 Uiso 1 1 calc R . .
C125 C 0.8010(8) -0.5395(7) -0.6820(7) 0.401(9) Uani 1 1 d GU . .
H12C H 0.8054 -0.5117 -0.6630 0.481 Uiso 1 1 calc R . .
C126 C 0.7580(7) -0.5444(8) -0.7145(8) 0.401(9) Uani 1 1 d GU . .
H12D H 0.7329 -0.5201 -0.7175 0.481 Uiso 1 1 calc R . .
C127 C 0.7516(6) -0.5850(9) -0.7424(6) 0.401(9) Uani 1 1 d GU . .
H12E H 0.7221 -0.5884 -0.7646 0.481 Uiso 1 1 calc R . .
C131 C 0.9082(4) -0.5632(6) -0.9421(5) 0.077(4) Uani 1 1 d U . .
C132 C 0.9148(4) -0.5111(6) -0.9576(4) 0.090(4) Uani 1 1 d U . .
C133 C 0.9217(5) -0.4714(6) -0.9297(5) 0.110(5) Uani 1 1 d U . .
H13B H 0.9215 -0.4758 -0.9002 0.132 Uiso 1 1 calc R . .
C134 C 0.9291(7) -0.4246(7) -0.9453(6) 0.148(7) Uani 1 1 d U . .
H13C H 0.9376 -0.3979 -0.9253 0.178 Uiso 1 1 calc R . .
C135 C 0.9247(8) -0.4155(8) -0.9868(7) 0.186(11) Uani 1 1 d U . .
H13D H 0.9302 -0.3832 -0.9968 0.223 Uiso 1 1 calc R . .
C136 C 0.9124(10) -0.4529(8) -1.0129(7) 0.214(12) Uani 1 1 d U . .
H13E H 0.9052 -0.4464 -1.0432 0.257 Uiso 1 1 calc R . .
C137 C 0.9090(8) -0.5028(7) -0.9996(5) 0.173(9) Uani 1 1 d U . .
H13F H 0.9028 -0.5294 -1.0200 0.207 Uiso 1 1 calc R . .
C141 C 0.7744(4) -0.5572(5) -0.9929(4) 0.058(3) Uani 1 1 d U . .
C142 C 0.7791(4) -0.5064(5) -1.0097(4) 0.075(4) Uani 1 1 d U . .
C143 C 0.7812(4) -0.4646(5) -0.9844(4) 0.086(4) Uani 1 1 d U . .
H14B H 0.7792 -0.4680 -0.9552 0.103 Uiso 1 1 calc R . .
C144 C 0.7859(6) -0.4185(6) -1.0005(5) 0.115(5) Uani 1 1 d U . .
H14C H 0.7909 -0.3907 -0.9815 0.138 Uiso 1 1 calc R . .
C145 C 0.7836(6) -0.4107(6) -1.0451(5) 0.116(5) Uani 1 1 d U . .
H14D H 0.7830 -0.3783 -1.0571 0.139 Uiso 1 1 calc R . .
C146 C 0.7824(6) -0.4525(6) -1.0694(5) 0.119(6) Uani 1 1 d U . .
H14E H 0.7843 -0.4487 -1.0985 0.142 Uiso 1 1 calc R . .
C147 C 0.7786(5) -0.5006(5) -1.0539(4) 0.087(4) Uani 1 1 d U . .
H14F H 0.7758 -0.5287 -1.0725 0.104 Uiso 1 1 calc R . .

loop_
_atom_site_aniso_label
_atom_site_aniso_U_11
_atom_site_aniso_U_22
_atom_site_aniso_U_33
_atom_site_aniso_U_23
_atom_site_aniso_U_13
_atom_site_aniso_U_12
Mn12 0.0690(12) 0.0697(13) 0.0506(10) -0.0006(10) 0.0210(9) -0.0053(10)
Mn13 0.0423(10) 0.0677(12) 0.0423(9) -0.0094(9) 0.0101(8) 0.0003(9)
Mn14 0.0530(11) 0.0744(13) 0.0446(10) -0.0096(10) 0.0157(8) -0.0021(10)
Mn15 0.0444(10) 0.0724(13) 0.0373(9) -0.0098(9) 0.0087(7) -0.0025(9)
Mn16 0.0523(11) 0.0631(12) 0.0426(10) -0.0057(9) 0.0049(8) 0.0042(9)
Mn17 0.0515(11) 0.0689(14) 0.0567(11) -0.0097(10) 0.0204(8) -0.0014(9)
Mn18 0.0494(10) 0.0691(13) 0.0441(10) -0.0038(9) 0.0045(8) 0.0006(9)
Mn19 0.0477(11) 0.0676(13) 0.0774(13) -0.0035(11) 0.0111(9) 0.0064(10)
Mn20 0.0393(10) 0.0734(13) 0.0508(10) -0.0078(10) 0.0069(8) -0.0009(9)
Mn21 0.0480(11) 0.0820(15) 0.0585(11) 0.0023(11) -0.0031(9) -0.0029(10)
Mn22 0.0442(10) 0.0727(13) 0.0550(11) -0.0043(10) -0.0009(8) -0.0057(9)
O43 0.042(4) 0.085(6) 0.050(5) -0.015(5) 0.012(4) -0.009(4)
O44 0.051(5) 0.080(6) 0.040(4) -0.006(4) -0.003(4) -0.001(4)
O45 0.052(5) 0.091(6) 0.055(5) -0.007(5) 0.014(4) 0.007(4)
O46 0.077(6) 0.079(6) 0.051(5) 0.001(5) 0.018(4) 0.019(5)
O47 0.059(5) 0.064(5) 0.063(5) 0.001(4) 0.005(4) -0.005(4)
O48 0.051(5) 0.077(6) 0.045(4) -0.009(4) 0.008(4) -0.013(4)
O49 0.074(6) 0.077(6) 0.051(5) 0.007(4) -0.001(4) 0.006(5)
O50 0.054(5) 0.078(6) 0.060(5) -0.013(4) 0.003(4) -0.003(4)
O51 0.051(5) 0.062(5) 0.066(5) -0.002(5) 0.004(4) -0.009(4)
O52 0.059(5) 0.063(6) 0.084(6) -0.021(5) 0.018(4) -0.002(5)
O53 0.059(5) 0.068(6) 0.050(5) -0.014(4) 0.010(4) 0.008(4)
O54 0.078(6) 0.075(6) 0.044(4) -0.020(5) 0.025(4) -0.007(5)
O55 0.075(6) 0.066(6) 0.059(5) -0.008(5) 0.025(4) -0.008(5)
O56 0.076(6) 0.077(6) 0.066(5) -0.006(5) 0.043(4) -0.003(5)
O57 0.072(5) 0.069(6) 0.052(5) 0.003(5) 0.022(4) 0.006(4)
O58 0.078(6) 0.080(6) 0.063(5) -0.003(5) 0.039(4) -0.006(5)
O59 0.073(6) 0.080(7) 0.090(6) -0.016(6) 0.036(5) 0.013(5)
O60 0.057(5) 0.073(6) 0.084(6) -0.006(5) 0.019(5) 0.008(4)
O61 0.055(6) 0.083(7) 0.159(10) 0.015(8) 0.007(6) 0.007(5)
O62 0.105(7) 0.094(7) 0.061(5) 0.005(5) 0.017(5) -0.002(6)
O63 0.047(5) 0.084(7) 0.159(9) -0.018(6) 0.002(6) 0.010(5)
O64 0.060(5) 0.083(7) 0.072(6) -0.006(5) -0.007(4) -0.005(5)
O65 0.040(4) 0.077(6) 0.073(5) -0.001(4) -0.005(4) -0.009(4)
O66 0.060(5) 0.079(6) 0.060(5) 0.011(5) -0.011(4) -0.007(5)
O67 0.061(5) 0.084(6) 0.074(5) -0.010(5) 0.020(4) 0.004(4)
O68 0.052(5) 0.077(6) 0.075(5) -0.005(5) 0.033(4) 0.014(4)
O69 0.046(5) 0.085(6) 0.061(5) -0.010(4) 0.005(4) -0.007(4)
O70 0.055(5) 0.085(6) 0.038(4) -0.010(4) 0.019(4) 0.012(4)
O71 0.051(5) 0.093(7) 0.067(5) 0.010(5) -0.005(4) -0.003(5)
O72 0.059(5) 0.077(6) 0.071(5) -0.012(5) 0.001(4) 0.008(5)
O73 0.041(4) 0.074(5) 0.061(5) -0.012(4) 0.000(4) -0.008(4)
O74 0.054(5) 0.077(5) 0.043(4) -0.004(4) 0.015(3) -0.007(4)
O75 0.053(5) 0.063(5) 0.057(4) -0.014(4) 0.008(4) -0.002(4)
O76 0.048(5) 0.077(6) 0.067(5) 0.010(4) 0.002(4) 0.002(4)
O77 0.038(4) 0.075(5) 0.036(4) -0.012(4) 0.002(3) 0.006(4)
O78 0.059(5) 0.070(5) 0.060(5) 0.000(4) 0.024(4) -0.009(4)
O79 0.066(5) 0.073(5) 0.042(4) -0.004(4) 0.016(4) -0.005(4)
O80 0.034(4) 0.069(5) 0.052(4) -0.014(4) 0.010(3) -0.006(4)
O81 0.034(4) 0.084(6) 0.061(5) -0.010(4) 0.020(3) -0.005(4)
O82 0.057(5) 0.066(5) 0.057(5) -0.009(4) -0.001(4) -0.010(4)
O83 0.042(4) 0.081(6) 0.045(4) -0.010(4) 0.007(3) -0.003(4)
O84 0.042(4) 0.064(5) 0.062(5) 0.004(4) -0.001(4) -0.002(4)
C151 0.037(6) 0.072(9) 0.055(7) -0.024(7) 0.009(5) -0.001(6)
C152 0.044(5) 0.072(9) 0.051(6) -0.023(6) 0.006(5) 0.005(6)
C153 0.044(6) 0.098(10) 0.073(7) -0.014(7) 0.010(5) 0.003(7)
C154 0.038(6) 0.101(11) 0.114(10) -0.034(9) 0.002(7) -0.005(7)
C155 0.032(7) 0.128(14) 0.124(11) -0.030(10) -0.027(7) 0.020(8)
C156 0.071(8) 0.118(12) 0.072(8) -0.026(8) -0.027(6) 0.016(9)
C157 0.055(6) 0.088(10) 0.064(7) -0.018(7) -0.002(5) -0.004(7)
C161 0.081(7) 0.053(9) 0.044(7) -0.026(7) 0.001(6) 0.002(7)
C162 0.078(7) 0.083(10) 0.069(7) -0.036(7) -0.009(6) 0.017(8)
C163 0.074(7) 0.089(11) 0.105(9) -0.045(8) -0.005(6) 0.015(8)
C164 0.072(7) 0.118(14) 0.157(13) -0.045(12) -0.015(8) -0.005(9)
C165 0.107(11) 0.131(18) 0.142(14) -0.062(12) -0.038(10) 0.051(12)
C166 0.137(12) 0.096(13) 0.104(12) -0.023(10) -0.046(9) 0.041(12)
C167 0.126(10) 0.099(12) 0.074(8) -0.025(8) -0.024(7) 0.038(9)
C171 0.050(8) 0.088(8) 0.054(8) -0.017(6) -0.002(6) -0.016(7)
C172 0.305(11) 0.117(6) 0.107(6) 0.041(5) -0.035(6) 0.003(8)
C173 0.305(11) 0.117(6) 0.107(6) 0.041(5) -0.035(6) 0.003(8)
C174 0.305(11) 0.117(6) 0.107(6) 0.041(5) -0.035(6) 0.003(8)
C175 0.305(11) 0.117(6) 0.107(6) 0.041(5) -0.035(6) 0.003(8)
C176 0.305(11) 0.117(6) 0.107(6) 0.041(5) -0.035(6) 0.003(8)
C177 0.305(11) 0.117(6) 0.107(6) 0.041(5) -0.035(6) 0.003(8)
C181 0.067(9) 0.074(8) 0.042(7) 0.004(6) 0.016(6) 0.018(7)
C182 0.089(9) 0.069(8) 0.066(8) 0.002(6) 0.033(6) 0.000(6)
C183 0.176(15) 0.069(9) 0.137(14) 0.004(9) -0.003(10) 0.047(9)
C184 0.25(2) 0.074(10) 0.131(15) -0.002(10) 0.053(11) 0.051(12)
C185 0.22(2) 0.082(11) 0.125(14) -0.015(9) 0.104(11) 0.007(9)
C186 0.188(18) 0.111(13) 0.166(17) -0.060(12) 0.046(11) -0.011(11)
C187 0.149(13) 0.092(10) 0.090(11) -0.017(8) 0.007(8) -0.002(9)
C191 0.038(7) 0.078(9) 0.071(9) 0.021(8) 0.011(6) 0.014(7)
C192 0.053(7) 0.079(8) 0.074(7) 0.020(7) -0.005(6) -0.006(7)
C193 0.176(16) 0.125(11) 0.085(10) 0.038(8) 0.041(10) -0.001(12)
C194 0.36(3) 0.157(15) 0.102(13) 0.050(12) 0.085(16) -0.02(2)
C195 0.132(15) 0.139(12) 0.117(13) 0.080(13) -0.002(12) -0.021(14)
C196 0.142(15) 0.086(10) 0.126(13) 0.055(10) -0.001(12) -0.012(10)
C197 0.127(12) 0.083(8) 0.083(9) 0.022(7) -0.010(8) -0.042(10)
C201 0.051(8) 0.072(10) 0.052(6) -0.008(7) 0.010(6) -0.014(7)
C202 0.047(7) 0.110(10) 0.047(6) -0.016(6) 0.007(6) -0.001(7)
C203 0.122(12) 0.121(11) 0.061(7) -0.019(7) 0.027(8) 0.009(9)
C204 0.215(19) 0.139(14) 0.066(8) -0.020(8) 0.052(12) 0.022(13)
C205 0.134(14) 0.177(16) 0.053(8) -0.016(8) 0.029(9) 0.020(13)
C206 0.104(11) 0.157(13) 0.043(6) 0.003(8) 0.006(7) 0.023(10)
C207 0.075(9) 0.139(11) 0.049(6) -0.009(7) 0.009(7) 0.016(8)
C211 0.051(7) 0.090(11) 0.044(7) -0.025(7) 0.012(5) -0.014(8)
C212 0.076(8) 0.084(9) 0.064(8) -0.026(7) 0.033(6) -0.024(7)
C213 0.148(13) 0.082(10) 0.142(14) -0.015(9) 0.100(11) -0.017(9)
C214 0.21(2) 0.123(14) 0.178(17) 0.002(12) 0.144(15) -0.023(11)
C215 0.122(13) 0.145(15) 0.098(12) -0.041(10) 0.079(11) -0.057(10)
C216 0.064(8) 0.171(14) 0.063(9) -0.028(9) 0.022(6) -0.018(10)
C217 0.061(8) 0.114(10) 0.085(9) -0.010(8) 0.026(7) -0.014(7)
C221 0.041(7) 0.055(7) 0.066(8) 0.004(6) 0.017(6) 0.011(6)
C222 0.069(8) 0.060(7) 0.071(7) 0.005(6) 0.018(7) 0.004(7)
C223 0.106(11) 0.066(8) 0.113(9) 0.013(7) 0.029(9) -0.009(8)
C224 0.176(16) 0.055(8) 0.114(9) 0.032(8) 0.021(11) -0.007(9)
C225 0.28(2) 0.126(13) 0.086(10) 0.017(8) -0.033(14) -0.092(15)
C226 0.27(2) 0.114(12) 0.078(9) -0.011(8) -0.019(12) -0.091(14)
C227 0.144(13) 0.079(9) 0.072(7) -0.014(7) -0.019(8) -0.017(9)
C231 0.069(9) 0.053(7) 0.099(11) -0.018(8) 0.029(9) 0.016(7)
C232 0.122(11) 0.054(7) 0.101(9) -0.001(6) 0.030(9) 0.008(8)
C233 0.165(15) 0.055(8) 0.115(10) 0.007(7) 0.020(10) 0.008(10)
C234 0.32(3) 0.067(9) 0.146(12) 0.001(10) 0.069(18) -0.026(14)
C235 0.41(3) 0.067(12) 0.157(15) -0.023(9) 0.06(2) -0.069(17)
C236 0.32(3) 0.067(10) 0.159(13) -0.030(9) 0.098(18) -0.045(15)
C237 0.192(16) 0.059(8) 0.121(9) -0.030(8) 0.047(12) -0.018(10)
C241 0.109(14) 0.078(12) 0.103(10) -0.003(10) -0.010(10) -0.025(12)
C242 0.188(14) 0.089(13) 0.124(10) 0.013(11) -0.036(10) -0.021(13)
C243 0.177(14) 0.146(18) 0.249(18) 0.113(17) -0.078(12) -0.040(15)
C244 0.243(17) 0.22(3) 0.30(3) 0.20(2) -0.130(15) -0.114(17)
C245 0.40(3) 0.101(17) 0.200(16) 0.071(17) -0.122(17) -0.04(2)
C246 0.44(3) 0.20(2) 0.111(11) 0.034(17) -0.046(15) 0.02(3)
C247 0.36(2) 0.22(2) 0.073(10) 0.007(15) 0.000(12) 0.10(2)
C251 0.058(8) 0.173(16) 0.087(11) -0.037(11) -0.023(8) 0.007(9)
C252 0.097(6) 0.216(10) 0.323(11) -0.097(10) 0.052(7) 0.034(7)
C253 0.097(6) 0.216(10) 0.323(11) -0.097(10) 0.052(7) 0.034(7)
C254 0.097(6) 0.216(10) 0.323(11) -0.097(10) 0.052(7) 0.034(7)
C255 0.097(6) 0.216(10) 0.323(11) -0.097(10) 0.052(7) 0.034(7)
C256 0.097(6) 0.216(10) 0.323(11) -0.097(10) 0.052(7) 0.034(7)
C257 0.097(6) 0.216(10) 0.323(11) -0.097(10) 0.052(7) 0.034(7)
C261 0.047(4) 0.088(5) 0.056(4) 0.008(4) 0.012(3) -0.006(4)
C262 0.054(3) 0.147(6) 0.066(4) -0.011(4) -0.004(3) -0.022(4)
C263 0.054(3) 0.147(6) 0.066(4) -0.011(4) -0.004(3) -0.022(4)
C264 0.054(3) 0.147(6) 0.066(4) -0.011(4) -0.004(3) -0.022(4)
C265 0.054(3) 0.147(6) 0.066(4) -0.011(4) -0.004(3) -0.022(4)
C266 0.054(3) 0.147(6) 0.066(4) -0.011(4) -0.004(3) -0.022(4)
C267 0.054(3) 0.147(6) 0.066(4) -0.011(4) -0.004(3) -0.022(4)
C271 0.047(4) 0.088(5) 0.056(4) 0.008(4) 0.012(3) -0.006(4)
C272 0.069(4) 0.181(8) 0.146(6) -0.022(5) 0.053(4) 0.009(5)
C273 0.069(4) 0.181(8) 0.146(6) -0.022(5) 0.053(4) 0.009(5)
C274 0.069(4) 0.181(8) 0.146(6) -0.022(5) 0.053(4) 0.009(5)
C275 0.069(4) 0.181(8) 0.146(6) -0.022(5) 0.053(4) 0.009(5)
C276 0.069(4) 0.181(8) 0.146(6) -0.022(5) 0.053(4) 0.009(5)
C277 0.069(4) 0.181(8) 0.146(6) -0.022(5) 0.053(4) 0.009(5)
C281 0.047(4) 0.088(5) 0.056(4) 0.008(4) 0.012(3) -0.006(4)
C282 0.055(7) 0.082(8) 0.048(7) 0.003(6) 0.017(5) 0.009(6)
C283 0.105(9) 0.106(10) 0.078(9) -0.015(8) 0.001(8) 0.032(8)
C284 0.080(9) 0.115(12) 0.142(14) -0.034(10) 0.010(8) 0.048(9)
C285 0.114(11) 0.070(10) 0.113(12) 0.000(8) 0.008(9) 0.008(8)
C286 0.073(8) 0.091(11) 0.124(12) -0.029(9) 0.020(8) -0.010(7)
C287 0.083(8) 0.091(10) 0.087(10) -0.022(7) 0.024(7) -0.006(7)
C291 0.060(9) 0.094(11) 0.065(7) 0.002(8) -0.005(6) -0.012(8)
C292 0.048(6) 0.095(10) 0.068(6) 0.007(7) 0.007(5) -0.009(7)
C293 0.049(7) 0.226(18) 0.076(8) 0.038(10) -0.004(6) -0.005(9)
C294 0.080(10) 0.35(3) 0.072(9) 0.051(14) -0.017(7) 0.018(14)
C295 0.126(12) 0.23(2) 0.058(8) 0.016(11) -0.003(7) 0.000(14)
C296 0.131(11) 0.25(2) 0.065(8) -0.001(12) 0.020(8) 0.025(14)
C297 0.089(9) 0.182(16) 0.065(7) -0.011(10) 0.022(6) 0.014(10)
Mn1 0.0630(12) 0.0976(16) 0.0547(11) 0.0043(11) 0.0220(9) -0.0085(11)
Mn2 0.0425(10) 0.0812(14) 0.0487(10) 0.0064(10) 0.0105(8) 0.0068(9)
Mn3 0.0386(10) 0.0797(14) 0.0426(10) 0.0019(10) 0.0075(8) 0.0017(9)
Mn4 0.0574(12) 0.0891(15) 0.0621(12) 0.0157(11) 0.0197(9) -0.0014(11)
Mn5 0.0454(10) 0.0798(14) 0.0454(10) 0.0023(10) 0.0096(8) -0.0005(9)
Mn6 0.0563(12) 0.0930(17) 0.0677(12) -0.0021(12) 0.0277(9) 0.0108(11)
Mn7 0.0548(12) 0.1030(17) 0.0602(12) 0.0179(12) 0.0068(9) -0.0115(11)
Mn8 0.0488(11) 0.0941(16) 0.0866(14) 0.0253(13) 0.0149(10) 0.0099(11)
Mn9 0.0374(10) 0.0974(15) 0.0590(11) 0.0155(11) 0.0081(8) 0.0045(10)
Mn10 0.0431(11) 0.1021(16) 0.0608(12) 0.0217(12) -0.0045(9) -0.0056(11)
Mn11 0.0521(12) 0.1107(18) 0.0866(14) 0.0376(14) -0.0026(11) -0.0013(12)
O1 0.068(6) 0.105(7) 0.065(5) -0.002(5) 0.033(4) -0.003(5)
O2 0.068(6) 0.087(6) 0.059(5) -0.007(5) 0.020(4) -0.010(5)
O3 0.039(4) 0.068(6) 0.052(5) 0.010(4) 0.005(3) 0.003(4)
O4 0.035(4) 0.075(6) 0.045(4) 0.013(4) 0.006(3) -0.007(4)
O5 0.060(5) 0.100(7) 0.064(5) 0.015(5) 0.019(4) -0.023(5)
O6 0.059(5) 0.101(7) 0.066(5) -0.004(6) 0.034(4) -0.009(5)
O7 0.074(6) 0.086(6) 0.071(6) 0.022(5) 0.012(5) 0.004(5)
O8 0.086(6) 0.081(7) 0.087(6) 0.005(6) 0.008(5) 0.023(5)
O9 0.085(7) 0.107(8) 0.063(6) -0.013(6) 0.030(5) -0.002(6)
O10 0.048(5) 0.112(7) 0.034(4) 0.009(5) 0.006(4) -0.007(5)
O11 0.112(8) 0.100(8) 0.102(7) 0.005(6) 0.052(6) 0.030(6)
O12 0.075(6) 0.109(7) 0.067(6) 0.012(6) 0.009(5) 0.009(5)
O13 0.058(6) 0.099(7) 0.123(8) 0.041(6) 0.023(5) 0.017(5)
O14 0.062(6) 0.097(7) 0.094(6) 0.034(5) 0.015(5) -0.003(5)
O15 0.070(6) 0.129(9) 0.098(7) 0.045(7) 0.012(5) 0.007(6)
O16 0.063(6) 0.124(8) 0.093(7) 0.027(6) 0.013(5) -0.009(6)
O17 0.044(5) 0.126(8) 0.103(7) 0.043(7) 0.037(5) 0.020(5)
O18 0.059(6) 0.116(8) 0.094(7) 0.009(6) 0.034(5) 0.022(6)
O19 0.048(5) 0.128(9) 0.107(8) 0.023(7) 0.002(5) 0.013(6)
O20 0.056(6) 0.132(9) 0.128(8) 0.040(7) 0.014(6) 0.028(6)
O21 0.055(5) 0.122(8) 0.070(6) 0.038(5) -0.012(4) -0.021(5)
O22 0.058(6) 0.116(8) 0.084(6) 0.037(7) -0.012(5) -0.010(6)
O23 0.057(5) 0.086(6) 0.070(5) 0.009(5) 0.016(4) 0.002(4)
O24 0.051(5) 0.114(7) 0.066(5) 0.021(5) -0.016(4) -0.009(5)
O25 0.079(6) 0.136(8) 0.070(6) -0.017(6) 0.021(5) -0.012(6)
O26 0.085(7) 0.132(9) 0.094(7) -0.005(6) 0.012(6) -0.019(7)
O27 0.042(5) 0.127(8) 0.074(6) 0.012(6) 0.000(4) -0.013(5)
O28 0.049(5) 0.102(7) 0.066(6) 0.010(5) -0.001(4) -0.009(4)
O29 0.052(5) 0.078(6) 0.037(4) 0.005(4) -0.001(3) 0.008(4)
O30 0.042(4) 0.090(6) 0.044(4) 0.006(5) 0.007(4) 0.004(4)
O31 0.036(4) 0.095(6) 0.078(5) 0.028(5) 0.005(4) -0.011(4)
O32 0.072(5) 0.079(6) 0.066(5) 0.012(5) 0.021(4) -0.015(4)
O33 0.045(4) 0.093(6) 0.047(4) 0.005(4) 0.016(3) -0.009(4)
O34 0.054(5) 0.099(6) 0.072(5) -0.005(5) 0.021(4) -0.023(4)
O35 0.052(5) 0.095(6) 0.071(5) 0.023(5) 0.027(4) -0.003(4)
O36 0.047(5) 0.098(6) 0.064(5) 0.014(5) 0.015(4) 0.014(4)
O37 0.037(4) 0.081(6) 0.054(4) 0.020(4) 0.008(3) -0.005(4)
O38 0.038(4) 0.128(7) 0.062(5) 0.019(5) -0.010(4) 0.002(5)
O39 0.033(4) 0.103(6) 0.042(4) 0.001(4) 0.014(3) 0.008(4)
O40 0.043(5) 0.093(6) 0.077(5) 0.028(5) -0.006(4) -0.004(4)
O41 0.056(5) 0.080(6) 0.067(5) 0.021(4) 0.014(4) 0.007(4)
O42 0.046(4) 0.105(7) 0.039(4) -0.001(4) 0.003(3) -0.005(4)
C1 0.062(7) 0.098(11) 0.049(8) 0.002(8) 0.020(7) -0.008(7)
C2 0.083(7) 0.097(11) 0.075(9) -0.014(7) 0.040(7) 0.017(7)
C3 0.108(9) 0.174(16) 0.103(12) 0.038(10) 0.051(9) 0.052(10)
C4 0.116(12) 0.25(2) 0.166(17) 0.077(15) 0.068(12) 0.076(14)
C5 0.108(12) 0.25(3) 0.23(2) 0.086(16) 0.079(14) 0.074(14)
C6 0.099(10) 0.19(2) 0.23(2) 0.067(15) 0.085(14) 0.058(12)
C7 0.073(8) 0.140(14) 0.152(14) 0.016(10) 0.063(9) 0.024(9)
C11 0.048(6) 0.064(9) 0.047(7) -0.003(7) 0.005(5) -0.002(6)
C12 0.048(5) 0.053(8) 0.064(7) 0.003(6) 0.020(5) 0.010(6)
C13 0.048(6) 0.083(10) 0.076(7) 0.015(7) 0.002(5) -0.004(6)
C14 0.052(7) 0.097(11) 0.079(9) 0.001(7) -0.010(6) 0.012(7)
C15 0.042(7) 0.112(12) 0.129(12) 0.022(9) -0.010(7) 0.001(8)
C16 0.056(6) 0.166(16) 0.121(12) 0.022(10) 0.020(8) -0.008(9)
C17 0.055(6) 0.099(10) 0.066(7) 0.003(7) 0.018(5) -0.002(7)
C21 0.066(9) 0.076(10) 0.061(8) -0.007(8) 0.024(6) -0.006(8)
C22 0.065(8) 0.127(10) 0.043(7) 0.040(8) 0.011(6) 0.001(7)
C23 0.059(8) 0.153(11) 0.051(8) 0.039(8) 0.011(6) 0.008(7)
C24 0.058(9) 0.196(15) 0.059(8) 0.045(11) 0.010(6) 0.005(10)
C25 0.088(12) 0.214(18) 0.116(14) 0.048(15) 0.060(10) -0.033(13)
C26 0.158(18) 0.172(14) 0.190(19) 0.031(15) 0.123(14) -0.047(13)
C27 0.087(10) 0.135(10) 0.113(11) 0.045(11) 0.056(8) -0.017(9)
C31 0.074(10) 0.083(10) 0.118(12) 0.024(8) 0.023(9) 0.035(7)
C32 0.288(11) 0.137(8) 0.182(9) 0.028(7) -0.069(9) -0.073(7)
C33 0.288(11) 0.137(8) 0.182(9) 0.028(7) -0.069(9) -0.073(7)
C34 0.288(11) 0.137(8) 0.182(9) 0.028(7) -0.069(9) -0.073(7)
C35 0.288(11) 0.137(8) 0.182(9) 0.028(7) -0.069(9) -0.073(7)
C36 0.288(11) 0.137(8) 0.182(9) 0.028(7) -0.069(9) -0.073(7)
C37 0.288(11) 0.137(8) 0.182(9) 0.028(7) -0.069(9) -0.073(7)
C41 0.059(9) 0.108(13) 0.051(7) -0.004(7) 0.004(7) -0.013(9)
C42 0.058(8) 0.169(14) 0.052(7) -0.008(7) 0.017(7) -0.021(10)
C43 0.124(13) 0.234(15) 0.050(7) 0.034(8) 0.034(9) 0.019(14)
C44 0.147(16) 0.38(2) 0.053(9) 0.053(12) 0.011(11) 0.05(2)
C45 0.105(14) 0.40(3) 0.043(10) -0.027(10) 0.032(10) -0.07(2)
C46 0.18(2) 0.33(2) 0.082(11) -0.073(13) 0.044(16) -0.09(2)
C47 0.144(15) 0.210(14) 0.083(9) -0.052(10) 0.039(11) -0.050(13)
C51 0.091(11) 0.077(7) 0.117(11) -0.004(8) 0.046(9) 0.021(8)
C52 0.221(13) 0.083(6) 0.148(8) -0.006(6) -0.002(11) -0.010(9)
C53 0.221(13) 0.083(6) 0.148(8) -0.006(6) -0.002(11) -0.010(9)
C54 0.221(13) 0.083(6) 0.148(8) -0.006(6) -0.002(11) -0.010(9)
C55 0.221(13) 0.083(6) 0.148(8) -0.006(6) -0.002(11) -0.010(9)
C56 0.221(13) 0.083(6) 0.148(8) -0.006(6) -0.002(11) -0.010(9)
C57 0.221(13) 0.083(6) 0.148(8) -0.006(6) -0.002(11) -0.010(9)
C552 0.221(13) 0.083(6) 0.148(8) -0.006(6) -0.002(11) -0.010(9)
C553 0.221(13) 0.083(6) 0.148(8) -0.006(6) -0.002(11) -0.010(9)
C554 0.221(13) 0.083(6) 0.148(8) -0.006(6) -0.002(11) -0.010(9)
C555 0.221(13) 0.083(6) 0.148(8) -0.006(6) -0.002(11) -0.010(9)
C556 0.221(13) 0.083(6) 0.148(8) -0.006(6) -0.002(11) -0.010(9)
C557 0.221(13) 0.083(6) 0.148(8) -0.006(6) -0.002(11) -0.010(9)
C61 0.063(10) 0.101(12) 0.099(10) 0.031(9) 0.004(8) -0.009(8)
C62 0.076(9) 0.153(15) 0.135(11) 0.075(11) 0.008(8) -0.021(9)
C63 0.077(10) 0.179(17) 0.175(14) 0.110(13) 0.007(9) 0.006(10)
C64 0.134(14) 0.24(2) 0.21(2) 0.146(19) 0.013(12) 0.036(13)
C65 0.155(17) 0.24(2) 0.154(16) 0.107(18) -0.014(12) 0.023(15)
C66 0.215(19) 0.21(2) 0.111(13) 0.078(13) 0.019(12) 0.068(17)
C67 0.143(13) 0.152(16) 0.087(10) 0.043(10) 0.005(8) 0.011(11)
C71 0.080(11) 0.112(13) 0.090(9) 0.036(9) -0.006(8) -0.009(10)
C72 0.089(10) 0.175(16) 0.098(10) 0.064(11) -0.018(7) -0.036(10)
C73 0.083(10) 0.29(3) 0.145(14) 0.121(15) -0.034(9) -0.014(11)
C74 0.119(15) 0.39(3) 0.22(2) 0.21(2) -0.036(12) -0.015(16)
C75 0.182(19) 0.29(3) 0.131(14) 0.112(18) -0.051(12) -0.068(17)
C76 0.24(2) 0.28(3) 0.084(12) 0.064(14) 0.005(12) -0.018(19)
C77 0.151(14) 0.23(2) 0.081(11) 0.048(12) 0.004(8) -0.023(13)
C81 0.070(9) 0.144(16) 0.085(11) 0.011(10) 0.038(9) 0.035(10)
C82 0.076(8) 0.161(16) 0.148(13) 0.038(10) 0.068(9) 0.044(9)
C83 0.113(11) 0.36(3) 0.122(14) -0.011(13) 0.074(10) 0.076(13)
C84 0.133(15) 0.44(4) 0.189(19) -0.012(18) 0.107(15) 0.084(18)
C85 0.152(15) 0.31(3) 0.29(3) 0.080(18) 0.16(2) 0.059(18)
C86 0.097(11) 0.18(2) 0.36(3) 0.065(18) 0.127(14) 0.042(12)
C87 0.095(10) 0.137(15) 0.28(2) 0.056(12) 0.101(12) 0.017(10)
C91 0.043(8) 0.127(15) 0.091(11) 0.049(9) -0.012(8) 0.010(9)
C92 0.051(7) 0.139(15) 0.143(14) 0.026(9) 0.001(8) 0.018(8)
C93 0.077(10) 0.143(17) 0.23(2) -0.026(12) 0.021(11) 0.015(10)
C94 0.103(12) 0.20(2) 0.29(3) -0.085(18) 0.051(15) 0.006(14)
C95 0.102(11) 0.22(2) 0.17(2) -0.032(13) 0.059(13) -0.014(13)
C96 0.069(9) 0.179(18) 0.128(14) 0.019(10) 0.027(9) 0.012(10)
C97 0.064(8) 0.157(14) 0.100(10) 0.025(9) 0.016(7) 0.006(8)
C101 0.048(7) 0.105(12) 0.060(9) 0.031(9) -0.018(6) 0.010(8)
C102 0.041(6) 0.155(12) 0.062(9) 0.035(8) -0.007(6) -0.019(7)
C103 0.042(6) 0.150(12) 0.107(11) 0.051(9) -0.008(7) -0.017(7)
C104 0.040(7) 0.208(17) 0.089(12) 0.045(11) -0.003(7) -0.004(9)
C105 0.055(9) 0.23(2) 0.119(15) 0.009(13) -0.014(10) -0.034(10)
C106 0.077(10) 0.225(18) 0.144(15) -0.051(14) -0.007(10) -0.032(10)
C107 0.066(8) 0.145(13) 0.133(14) 0.024(11) -0.025(8) -0.024(8)
C111 0.053(8) 0.150(11) 0.042(7) -0.003(7) -0.012(7) -0.016(8)
C112 0.185(10) 0.262(13) 0.259(10) -0.174(9) -0.009(9) 0.016(9)
C113 0.185(10) 0.262(13) 0.259(10) -0.174(9) -0.009(9) 0.016(9)
C114 0.185(10) 0.262(13) 0.259(10) -0.174(9) -0.009(9) 0.016(9)
C115 0.185(10) 0.262(13) 0.259(10) -0.174(9) -0.009(9) 0.016(9)
C116 0.185(10) 0.262(13) 0.259(10) -0.174(9) -0.009(9) 0.016(9)
C117 0.185(10) 0.262(13) 0.259(10) -0.174(9) -0.009(9) 0.016(9)
C121 0.076(11) 0.126(13) 0.106(10) 0.021(8) 0.022(9) -0.025(9)
C122 0.241(14) 0.50(2) 0.390(16) -0.350(15) -0.051(11) 0.076(13)
C123 0.241(14) 0.50(2) 0.390(16) -0.350(15) -0.051(11) 0.076(13)
C124 0.241(14) 0.50(2) 0.390(16) -0.350(15) -0.051(11) 0.076(13)
C125 0.241(14) 0.50(2) 0.390(16) -0.350(15) -0.051(11) 0.076(13)
C126 0.241(14) 0.50(2) 0.390(16) -0.350(15) -0.051(11) 0.076(13)
C127 0.241(14) 0.50(2) 0.390(16) -0.350(15) -0.051(11) 0.076(13)
C131 0.030(7) 0.114(10) 0.069(10) 0.025(8) -0.018(7) -0.014(8)
C132 0.054(8) 0.130(10) 0.069(8) 0.033(7) -0.015(7) -0.048(9)
C133 0.094(11) 0.113(10) 0.111(11) 0.025(8) 0.003(10) 0.011(11)
C134 0.174(17) 0.113(11) 0.139(12) 0.032(11) 0.005(14) 0.008(13)
C135 0.24(2) 0.141(14) 0.131(14) 0.051(12) -0.037(17) -0.064(18)
C136 0.36(3) 0.159(17) 0.116(13) 0.043(10) 0.042(19) -0.13(2)
C137 0.28(2) 0.148(13) 0.089(9) 0.032(9) 0.039(14) -0.079(17)
C141 0.036(7) 0.077(8) 0.052(8) -0.001(7) -0.006(6) 0.012(6)
C142 0.063(8) 0.079(7) 0.066(7) 0.004(6) -0.018(7) -0.010(7)
C143 0.090(10) 0.079(8) 0.073(8) -0.001(6) -0.008(7) -0.017(9)
C144 0.134(13) 0.079(8) 0.109(9) 0.007(8) -0.014(10) -0.020(10)
C145 0.135(13) 0.069(9) 0.131(11) 0.029(8) 0.012(12) -0.028(10)
C146 0.156(14) 0.084(10) 0.107(10) 0.016(7) 0.017(10) -0.053(12)
C147 0.095(10) 0.079(8) 0.073(7) 0.010(7) -0.005(8) -0.020(8)

loop_
_atom_type_symbol
_atom_type_description
_atom_type_scat_dispersion_real
_atom_type_scat_dispersion_imag
_atom_type_scat_source
C C 0.0033 0.0016 'International Tables Vol C Tables 4.2.6.8 and 6.1.1.4'
H H 0.0000 0.0000 'International Tables Vol C Tables 4.2.6.8 and 6.1.1.4'
O O 0.0106 0.0060 'International Tables Vol C Tables 4.2.6.8 and 6.1.1.4'
Mn Mn 0.3368 0.7283 'International Tables Vol C Tables 4.2.6.8 and 6.1.1.4'

loop_
_geom_angle_atom_site_label_1
_geom_angle_atom_site_label_2
_geom_angle_atom_site_label_3
_geom_angle
_geom_angle_site_symmetry_1
_geom_angle_site_symmetry_3
_geom_angle_publ_flag
O78 Mn12 O74 82.8(3) . . ?
O78 Mn12 O62 100.5(4) . . ?
O74 Mn12 O62 172.6(3) . . ?
O78 Mn12 O79 97.7(3) . . ?
O74 Mn12 O79 83.0(3) . . ?
O62 Mn12 O79 89.9(3) . . ?
O78 Mn12 O58 90.5(3) . . ?
O74 Mn12 O58 96.9(3) . . ?
O62 Mn12 O58 89.8(4) . . ?
O79 Mn12 O58 171.7(3) . . ?
O78 Mn12 O56 172.3(3) . . ?
O74 Mn12 O56 91.8(3) . . ?
O62 Mn12 O56 85.6(4) . . ?
O79 Mn12 O56 86.9(3) . . ?
O58 Mn12 O56 84.8(3) . . ?
O78 Mn12 Mn14 96.9(2) . . ?
O74 Mn12 Mn14 42.7(2) . . ?
O62 Mn12 Mn14 130.0(3) . . ?
O79 Mn12 Mn14 41.2(2) . . ?
O58 Mn12 Mn14 136.8(2) . . ?
O56 Mn12 Mn14 82.6(3) . . ?
O78 Mn12 Mn13 44.0(2) . . ?
O74 Mn12 Mn13 41.6(2) . . ?
O62 Mn12 Mn13 143.3(3) . . ?
O79 Mn12 Mn13 102.1(2) . . ?
O58 Mn12 Mn13 83.0(2) . . ?
O56 Mn12 Mn13 129.1(2) . . ?
Mn14 Mn12 Mn13 73.74(6) . . ?
O74 Mn13 O83 179.5(3) . . ?
O74 Mn13 O77 104.9(3) . . ?
O83 Mn13 O77 75.2(3) . . ?
O74 Mn13 O57 92.8(3) . . ?
O83 Mn13 O57 87.0(3) . . ?
O77 Mn13 O57 160.0(3) . . ?
O74 Mn13 O78 74.9(3) . . ?
O83 Mn13 O78 105.5(3) . . ?
O77 Mn13 O78 109.8(3) . . ?
O57 Mn13 O78 83.4(3) . . ?
O74 Mn13 O43 87.5(3) . . ?
O83 Mn13 O43 92.1(3) . . ?
O77 Mn13 O43 87.3(3) . . ?
O57 Mn13 O43 84.3(3) . . ?
O78 Mn13 O43 157.9(3) . . ?
O74 Mn13 Mn15 140.6(2) . . ?
O83 Mn13 Mn15 39.4(2) . . ?
O77 Mn13 Mn15 38.22(17) . . ?
O57 Mn13 Mn15 122.0(2) . . ?
O78 Mn13 Mn15 123.0(2) . . ?
O43 Mn13 Mn15 79.2(2) . . ?
O74 Mn13 Mn12 39.3(2) . . ?
O83 Mn13 Mn12 141.0(2) . . ?
O77 Mn13 Mn12 122.51(18) . . ?
O57 Mn13 Mn12 77.2(2) . . ?
O78 Mn13 Mn12 37.95(19) . . ?
O43 Mn13 Mn12 120.9(2) . . ?
Mn15 Mn13 Mn12 155.28(7) . . ?
O75 Mn14 O79 83.1(3) . . ?
O75 Mn14 O74 96.6(3) . . ?
O79 Mn14 O74 84.2(3) . . ?
O75 Mn14 O45 100.5(3) . . ?
O79 Mn14 O45 172.9(3) . . ?
O74 Mn14 O45 89.2(3) . . ?
O75 Mn14 O70 89.8(3) . . ?
O79 Mn14 O70 97.0(3) . . ?
O74 Mn14 O70 173.6(3) . . ?
O45 Mn14 O70 89.2(3) . . ?
O75 Mn14 O55 171.1(3) . . ?
O79 Mn14 O55 89.5(3) . . ?
O74 Mn14 O55 87.6(3) . . ?
O45 Mn14 O55 87.4(3) . . ?
O70 Mn14 O55 86.2(3) . . ?
O75 Mn14 Mn12 96.5(2) . . ?
O79 Mn14 Mn12 43.0(2) . . ?
O74 Mn14 Mn12 42.1(2) . . ?
O45 Mn14 Mn12 130.0(2) . . ?
O70 Mn14 Mn12 137.7(2) . . ?
O55 Mn14 Mn12 81.3(3) . . ?
O75 Mn14 Mn18 44.3(2) . . ?
O79 Mn14 Mn18 41.1(2) . . ?
O74 Mn14 Mn18 101.1(2) . . ?
O45 Mn14 Mn18 143.9(3) . . ?
O70 Mn14 Mn18 83.7(2) . . ?
O55 Mn14 Mn18 127.2(2) . . ?
Mn12 Mn14 Mn18 72.60(6) . . ?
O77 Mn15 O83 83.3(3) . . ?
O77 Mn15 O80 96.5(3) . . ?
O83 Mn15 O80 83.5(3) . . ?
O77 Mn15 O48 98.6(3) . . ?
O83 Mn15 O48 177.6(3) . . ?
O80 Mn15 O48 94.9(3) . . ?
O77 Mn15 O44 93.3(3) . . ?
O83 Mn15 O44 94.3(3) . . ?
O80 Mn15 O44 169.7(3) . . ?
O48 Mn15 O44 87.0(3) . . ?
O77 Mn15 O53 176.0(3) . . ?
O83 Mn15 O53 94.3(3) . . ?
O80 Mn15 O53 86.4(3) . . ?
O48 Mn15 O53 83.9(3) . . ?
O44 Mn15 O53 83.6(3) . . ?
O77 Mn15 Mn17 97.8(2) . . ?
O83 Mn15 Mn17 42.6(2) . . ?
O80 Mn15 Mn17 42.1(2) . . ?
O48 Mn15 Mn17 135.4(2) . . ?
O44 Mn15 Mn17 132.9(2) . . ?
O53 Mn15 Mn17 82.5(2) . . ?
O77 Mn15 Mn13 43.5(2) . . ?
O83 Mn15 Mn13 42.7(2) . . ?
O80 Mn15 Mn13 101.8(2) . . ?
O48 Mn15 Mn13 139.6(2) . . ?
O44 Mn15 Mn13 83.0(2) . . ?
O53 Mn15 Mn13 133.2(2) . . ?
Mn17 Mn15 Mn13 74.68(6) . . ?
O75 Mn16 O77 87.3(3) . . ?
O75 Mn16 O84 87.3(3) . . ?
O77 Mn16 O84 88.4(3) . . ?
O75 Mn16 O49 92.9(3) . . ?
O77 Mn16 O49 176.7(3) . . ?
O84 Mn16 O49 94.9(3) . . ?
O75 Mn16 O47 177.2(3) . . ?
O77 Mn16 O47 95.5(3) . . ?
O84 Mn16 O47 92.4(3) . . ?
O49 Mn16 O47 84.3(3) . . ?
O75 Mn16 O46 95.4(3) . . ?
O77 Mn16 O46 86.7(3) . . ?
O84 Mn16 O46 174.3(3) . . ?
O49 Mn16 O46 90.0(3) . . ?
O47 Mn16 O46 85.2(3) . . ?
O81 Mn17 O80 82.5(3) . . ?
O81 Mn17 O83 98.1(3) . . ?
O80 Mn17 O83 83.0(3) . . ?
O81 Mn17 O59 99.8(4) . . ?
O80 Mn17 O59 175.0(3) . . ?
O83 Mn17 O59 92.2(3) . . ?
O81 Mn17 O68 92.0(3) . . ?
O80 Mn17 O68 95.7(3) . . ?
O83 Mn17 O68 169.6(3) . . ?
O59 Mn17 O68 88.7(3) . . ?
O81 Mn17 O54 171.6(3) . . ?
O80 Mn17 O54 91.8(3) . . ?
O83 Mn17 O54 87.2(3) . . ?
O59 Mn17 O54 86.4(4) . . ?
O68 Mn17 O54 82.5(3) . . ?
O81 Mn17 Mn15 98.3(2) . . ?
O80 Mn17 Mn15 42.75(18) . . ?
O83 Mn17 Mn15 41.5(2) . . ?
O59 Mn17 Mn15 132.2(2) . . ?
O68 Mn17 Mn15 134.4(2) . . ?
O54 Mn17 Mn15 81.4(2) . . ?
O81 Mn17 Mn20 44.0(2) . . ?
O80 Mn17 Mn20 41.77(18) . . ?
O83 Mn17 Mn20 103.1(2) . . ?
O59 Mn17 Mn20 141.8(3) . . ?
O68 Mn17 Mn20 82.4(2) . . ?
O54 Mn17 Mn20 128.6(2) . . ?
Mn15 Mn17 Mn20 75.20(6) . . ?
O79 Mn18 O82 177.4(3) . . ?
O79 Mn18 O72 87.9(3) . . ?
O82 Mn18 O72 89.7(3) . . ?
O79 Mn18 O75 74.6(3) . . ?
O82 Mn18 O75 107.4(3) . . ?
O72 Mn18 O75 158.4(3) . . ?
O79 Mn18 O76 106.5(3) . . ?
O82 Mn18 O76 74.4(3) . . ?
O72 Mn18 O76 86.5(3) . . ?
O75 Mn18 O76 110.4(3) . . ?
O79 Mn18 O69 91.2(3) . . ?
O82 Mn18 O69 87.5(3) . . ?
O72 Mn18 O69 84.9(3) . . ?
O75 Mn18 O69 82.9(3) . . ?
O76 Mn18 O69 160.0(3) . . ?
O79 Mn18 Mn14 38.8(2) . . ?
O82 Mn18 Mn14 142.7(2) . . ?
O72 Mn18 Mn14 121.6(2) . . ?
O75 Mn18 Mn14 37.8(2) . . ?
O76 Mn18 Mn14 122.85(19) . . ?
O69 Mn18 Mn14 76.9(2) . . ?
O79 Mn18 Mn21 141.5(2) . . ?
O82 Mn18 Mn21 38.7(2) . . ?
O72 Mn18 Mn21 77.8(2) . . ?
O75 Mn18 Mn21 123.8(2) . . ?
O76 Mn18 Mn21 37.87(19) . . ?
O69 Mn18 Mn21 122.3(2) . . ?
Mn14 Mn18 Mn21 155.69(7) . . ?
O78 Mn19 O76 86.5(3) . . ?
O78 Mn19 O81 89.5(3) . . ?
O76 Mn19 O81 87.7(3) . . ?
O78 Mn19 O63 177.2(4) . . ?
O76 Mn19 O63 96.3(3) . . ?
O81 Mn19 O63 90.4(3) . . ?
O78 Mn19 O60 90.6(3) . . ?
O76 Mn19 O60 175.9(3) . . ?
O81 Mn19 O60 95.1(3) . . ?
O63 Mn19 O60 86.6(3) . . ?
O78 Mn19 O61 95.4(3) . . ?
O76 Mn19 O61 90.1(4) . . ?
O81 Mn19 O61 174.5(3) . . ?
O63 Mn19 O61 84.8(4) . . ?
O60 Mn19 O61 87.3(4) . . ?
O73 Mn20 O80 178.3(3) . . ?
O73 Mn20 O84 75.7(3) . . ?
O80 Mn20 O84 104.1(3) . . ?
O73 Mn20 O81 103.9(3) . . ?
O80 Mn20 O81 74.5(3) . . ?
O84 Mn20 O81 109.0(3) . . ?
O73 Mn20 O67 87.5(3) . . ?
O80 Mn20 O67 93.1(3) . . ?
O84 Mn20 O67 159.2(3) . . ?
O81 Mn20 O67 86.8(3) . . ?
O73 Mn20 O52 93.0(3) . . ?
O80 Mn20 O52 88.6(3) . . ?
O84 Mn20 O52 84.8(3) . . ?
O81 Mn20 O52 160.2(3) . . ?
O67 Mn20 O52 83.8(3) . . ?
O73 Mn20 Mn22 40.1(2) . . ?
O80 Mn20 Mn22 140.2(2) . . ?
O84 Mn20 Mn22 38.19(17) . . ?
O81 Mn20 Mn22 121.8(2) . . ?
O67 Mn20 Mn22 121.8(2) . . ?
O52 Mn20 Mn22 77.8(2) . . ?
O73 Mn20 Mn17 139.1(2) . . ?
O80 Mn20 Mn17 39.5(2) . . ?
O84 Mn20 Mn17 122.02(19) . . ?
O81 Mn20 Mn17 37.73(18) . . ?
O67 Mn20 Mn17 78.8(2) . . ?
O52 Mn20 Mn17 122.9(2) . . ?
Mn22 Mn20 Mn17 154.12(8) . . ?
O76 Mn21 O82 83.9(3) . . ?
O76 Mn21 O64 98.5(4) . . ?
O82 Mn21 O64 175.4(4) . . ?
O76 Mn21 O73 97.4(3) . . ?
O82 Mn21 O73 83.2(3) . . ?
O64 Mn21 O73 92.6(3) . . ?
O76 Mn21 O71 92.6(3) . . ?
O82 Mn21 O71 94.6(3) . . ?
O64 Mn21 O71 89.2(4) . . ?
O73 Mn21 O71 169.5(3) . . ?
O76 Mn21 O66 174.0(4) . . ?
O82 Mn21 O66 91.5(3) . . ?
O64 Mn21 O66 86.3(4) . . ?
O73 Mn21 O66 86.0(3) . . ?
O71 Mn21 O66 83.8(3) . . ?
O76 Mn21 Mn22 97.3(2) . . ?
O82 Mn21 Mn22 42.0(2) . . ?
O64 Mn21 Mn22 133.5(3) . . ?
O73 Mn21 Mn22 42.0(2) . . ?
O71 Mn21 Mn22 133.3(3) . . ?
O66 Mn21 Mn22 81.8(2) . . ?
O76 Mn21 Mn18 45.0(2) . . ?
O82 Mn21 Mn18 41.5(2) . . ?
O64 Mn21 Mn18 141.9(3) . . ?
O73 Mn21 Mn18 101.4(2) . . ?
O71 Mn21 Mn18 83.3(3) . . ?
O66 Mn21 Mn18 129.5(3) . . ?
Mn22 Mn21 Mn18 72.65(6) . . ?
O84 Mn22 O73 82.6(3) . . ?
O84 Mn22 O82 98.1(3) . . ?
O73 Mn22 O82 84.0(3) . . ?
O84 Mn22 O51 91.0(3) . . ?
O73 Mn22 O51 98.3(3) . . ?
O82 Mn22 O51 170.8(3) . . ?
O84 Mn22 O50 99.5(3) . . ?
O73 Mn22 O50 173.8(3) . . ?
O82 Mn22 O50 89.8(3) . . ?
O51 Mn22 O50 87.5(3) . . ?
O84 Mn22 O65 170.9(3) . . ?
O73 Mn22 O65 90.1(3) . . ?
O82 Mn22 O65 86.5(3) . . ?
O51 Mn22 O65 84.6(3) . . ?
O50 Mn22 O65 88.3(3) . . ?
O84 Mn22 Mn21 97.3(2) . . ?
O73 Mn22 Mn21 43.9(2) . . ?
O82 Mn22 Mn21 41.0(2) . . ?
O51 Mn22 Mn21 139.0(2) . . ?
O50 Mn22 Mn21 129.9(2) . . ?
O65 Mn22 Mn21 81.0(2) . . ?
O84 Mn22 Mn20 43.7(2) . . ?
O73 Mn22 Mn20 41.84(18) . . ?
O82 Mn22 Mn20 103.2(2) . . ?
O51 Mn22 Mn20 84.2(2) . . ?
O50 Mn22 Mn20 141.9(2) . . ?
O65 Mn22 Mn20 127.7(2) . . ?
Mn21 Mn22 Mn20 75.00(7) . . ?
C151 O43 Mn13 124.3(7) . . ?
C151 O44 Mn15 126.0(7) . . ?
C161 O45 Mn14 134.2(8) . . ?
C161 O46 Mn16 134.0(8) . . ?
C171 O47 Mn16 133.2(8) . . ?
C171 O48 Mn15 135.8(7) . . ?
C181 O49 Mn16 133.5(8) . . ?
C181 O50 Mn22 133.4(7) . . ?
C191 O51 Mn22 124.4(8) . . ?
C191 O52 Mn20 127.1(8) . . ?
C201 O53 Mn15 123.9(8) . . ?
C201 O54 Mn17 122.3(7) . . ?
C211 O55 Mn14 125.7(8) . . ?
C211 O56 Mn12 123.3(8) . . ?
C221 O57 Mn13 129.7(7) . . ?
C221 O58 Mn12 125.4(8) . . ?
C231 O59 Mn17 134.1(9) . . ?
C231 O60 Mn19 133.9(10) . . ?
C241 O61 Mn19 131.2(11) . . ?
C241 O62 Mn12 133.8(12) . . ?
C251 O63 Mn19 128.8(10) . . ?
C251 O64 Mn21 133.2(9) . . ?
C261 O65 Mn22 124.8(8) . . ?
C261 O66 Mn21 125.6(7) . . ?
C271 O67 Mn20 125.8(8) . . ?
C271 O68 Mn17 127.9(8) . . ?
C281 O69 Mn18 128.9(8) . . ?
C281 O70 Mn14 126.2(8) . . ?
C291 O71 Mn21 124.4(8) . . ?
C291 O72 Mn18 128.6(9) . . ?
Mn22 O73 Mn21 94.1(3) . . ?
Mn22 O73 Mn20 98.1(3) . . ?
Mn21 O73 Mn20 125.8(4) . . ?
Mn12 O74 Mn14 95.3(3) . . ?
Mn12 O74 Mn13 99.0(3) . . ?
Mn14 O74 Mn13 125.1(4) . . ?
Mn14 O75 Mn16 130.2(4) . . ?
Mn14 O75 Mn18 97.9(3) . . ?
Mn16 O75 Mn18 131.9(4) . . ?
Mn21 O76 Mn19 130.6(4) . . ?
Mn21 O76 Mn18 97.1(3) . . ?
Mn19 O76 Mn18 132.1(4) . . ?
Mn15 O77 Mn16 128.9(4) . . ?
Mn15 O77 Mn13 98.3(3) . . ?
Mn16 O77 Mn13 132.6(3) . . ?
Mn12 O78 Mn19 130.3(4) . . ?
Mn12 O78 Mn13 98.1(3) . . ?
Mn19 O78 Mn13 131.6(4) . . ?
Mn14 O79 Mn12 95.8(3) . . ?
Mn14 O79 Mn18 100.1(3) . . ?
Mn12 O79 Mn18 122.1(4) . . ?
Mn17 O80 Mn15 95.1(3) . . ?
Mn17 O80 Mn20 98.7(3) . . ?
Mn15 O80 Mn20 128.5(3) . . ?
Mn17 O81 Mn19 128.3(4) . . ?
Mn17 O81 Mn20 98.3(3) . . ?
Mn19 O81 Mn20 133.2(3) . . ?
Mn21 O82 Mn22 97.0(4) . . ?
Mn21 O82 Mn18 99.8(3) . . ?
Mn22 O82 Mn18 123.3(3) . . ?
Mn15 O83 Mn17 95.9(3) . . ?
Mn15 O83 Mn13 97.9(3) . . ?
Mn17 O83 Mn13 125.6(3) . . ?
Mn22 O84 Mn16 129.5(4) . . ?
Mn22 O84 Mn20 98.1(3) . . ?
Mn16 O84 Mn20 132.4(3) . . ?
O43 C151 O44 127.2(10) . . ?
O43 C151 C152 118.0(11) . . ?
O44 C151 C152 114.8(11) . . ?
C153 C152 C157 120.4(10) . . ?
C153 C152 C151 119.4(11) . . ?
C157 C152 C151 120.2(11) . . ?
C152 C153 C154 118.7(12) . . ?
C152 C153 H15A 120.7 . . ?
C154 C153 H15A 120.7 . . ?
C155 C154 C153 119.6(14) . . ?
C155 C154 H15B 120.2 . . ?
C153 C154 H15B 120.2 . . ?
C154 C155 C156 122.3(13) . . ?
C154 C155 H15C 118.8 . . ?
C156 C155 H15C 118.8 . . ?
C155 C156 C157 119.6(14) . . ?
C155 C156 H15D 120.2 . . ?
C157 C156 H15D 120.2 . . ?
C156 C157 C152 119.3(13) . . ?
C156 C157 H15E 120.4 . . ?
C152 C157 H15E 120.4 . . ?
O46 C161 O45 123.9(11) . . ?
O46 C161 C162 121.4(13) . . ?
O45 C161 C162 114.6(13) . . ?
C163 C162 C167 121.8(14) . . ?
C163 C162 C161 119.5(13) . . ?
C167 C162 C161 118.8(15) . . ?
C162 C163 C164 121.3(15) . . ?
C162 C163 H16A 119.4 . . ?
C164 C163 H16A 119.4 . . ?
C165 C164 C163 116.5(18) . . ?
C165 C164 H16B 121.8 . . ?
C163 C164 H16B 121.8 . . ?
C164 C165 C166 122.6(19) . . ?
C164 C165 H16C 118.7 . . ?
C166 C165 H16C 118.7 . . ?
C165 C166 C167 121.0(19) . . ?
C165 C166 H16D 119.5 . . ?
C167 C166 H16D 119.5 . . ?
C162 C167 C166 116.8(17) . . ?
C162 C167 H16E 121.6 . . ?
C166 C167 H16E 121.6 . . ?
O47 C171 O48 122.0(11) . . ?
O47 C171 C172 119.7(12) . . ?
O48 C171 C172 118.3(11) . . ?
C173 C172 C177 120.0 . . ?
C173 C172 C171 118.9(9) . . ?
C177 C172 C171 120.0(10) . . ?
C172 C173 C174 120.0 . . ?
C172 C173 H17A 120.0 . . ?
C174 C173 H17A 120.0 . . ?
C175 C174 C173 120.0 . . ?
C175 C174 H17B 120.0 . . ?
C173 C174 H17B 120.0 . . ?
C174 C175 C176 120.0 . . ?
C174 C175 H17C 120.0 . . ?
C176 C175 H17C 120.0 . . ?
C175 C176 C177 120.0 . . ?
C175 C176 H17D 120.0 . . ?
C177 C176 H17D 120.0 . . ?
C176 C177 C172 120.0 . . ?
C176 C177 H17E 120.0 . . ?
C172 C177 H17E 120.0 . . ?
O49 C181 O50 125.7(12) . . ?
O49 C181 C182 118.4(11) . . ?
O50 C181 C182 115.9(11) . . ?
C183 C182 C187 120.0 . . ?
C183 C182 C181 119.1(8) . . ?
C187 C182 C181 120.8(8) . . ?
C184 C183 C182 120.0 . . ?
C184 C183 H18A 120.0 . . ?
C182 C183 H18A 120.0 . . ?
C185 C184 C183 120.0 . . ?
C185 C184 H18B 120.0 . . ?
C183 C184 H18B 120.0 . . ?
C184 C185 C186 120.0 . . ?
C184 C185 H18C 120.0 . . ?
C186 C185 H18C 120.0 . . ?
C187 C186 C185 120.0 . . ?
C187 C186 H18D 120.0 . . ?
C185 C186 H18D 120.0 . . ?
C186 C187 C182 120.0 . . ?
C186 C187 H18E 120.0 . . ?
C182 C187 H18E 120.0 . . ?
O52 C191 O51 126.1(12) . . ?
O52 C191 C192 122.7(13) . . ?
O51 C191 C192 111.2(13) . . ?
C197 C192 C193 118.0(15) . . ?
C197 C192 C191 125.4(14) . . ?
C193 C192 C191 116.4(14) . . ?
C194 C193 C192 117.9(18) . . ?
C194 C193 H19A 121.1 . . ?
C192 C193 H19A 121.1 . . ?
C195 C194 C193 124(2) . . ?
C195 C194 H19B 118.2 . . ?
C193 C194 H19B 118.2 . . ?
C194 C195 C196 119(2) . . ?
C194 C195 H19C 120.4 . . ?
C196 C195 H19C 120.4 . . ?
C195 C196 C197 117.3(19) . . ?
C195 C196 H19D 121.3 . . ?
C197 C196 H19D 121.3 . . ?
C192 C197 C196 123.5(16) . . ?
C192 C197 H19E 118.2 . . ?
C196 C197 H19E 118.2 . . ?
O53 C201 O54 127.7(11) . . ?
O53 C201 C202 116.5(12) . . ?
O54 C201 C202 115.7(12) . . ?
C207 C202 C203 121.7(12) . . ?
C207 C202 C201 119.1(12) . . ?
C203 C202 C201 119.2(13) . . ?
C204 C203 C202 119.4(15) . . ?
C204 C203 H20A 120.3 . . ?
C202 C203 H20A 120.3 . . ?
C205 C204 C203 119.3(16) . . ?
C205 C204 H20B 120.4 . . ?
C203 C204 H20B 120.4 . . ?
C204 C205 C206 120.5(14) . . ?
C204 C205 H20C 119.8 . . ?
C206 C205 H20C 119.8 . . ?
C205 C206 C207 122.1(15) . . ?
C205 C206 H20D 119.0 . . ?
C207 C206 H20D 119.0 . . ?
C202 C207 C206 116.9(14) . . ?
C202 C207 H20E 121.5 . . ?
C206 C207 H20E 121.5 . . ?
O55 C211 O56 126.5(12) . . ?
O55 C211 C212 117.9(13) . . ?
O56 C211 C212 115.6(13) . . ?
C217 C212 C213 119.7(13) . . ?
C217 C212 C211 119.6(14) . . ?
C213 C212 C211 120.8(13) . . ?
C212 C213 C214 121.9(16) . . ?
C212 C213 H21A 119.1 . . ?
C214 C213 H21A 119.1 . . ?
C215 C214 C213 113.9(17) . . ?
C215 C214 H21B 123.0 . . ?
C213 C214 H21B 123.0 . . ?
C216 C215 C214 127.1(16) . . ?
C216 C215 H21C 116.5 . . ?
C214 C215 H21C 116.5 . . ?
C215 C216 C217 115.6(16) . . ?
C215 C216 H21D 122.2 . . ?
C217 C216 H21D 122.2 . . ?
C212 C217 C216 121.8(15) . . ?
C212 C217 H21E 119.1 . . ?
C216 C217 H21E 119.1 . . ?
O57 C221 O58 124.4(11) . . ?
O57 C221 C222 119.1(11) . . ?
O58 C221 C222 116.5(11) . . ?
C223 C222 C227 120.0 . . ?
C223 C222 C221 123.0(8) . . ?
C227 C222 C221 117.0(8) . . ?
C224 C223 C222 120.0 . . ?
C224 C223 H22A 120.0 . . ?
C222 C223 H22A 120.0 . . ?
C223 C224 C225 120.0 . . ?
C223 C224 H22B 120.0 . . ?
C225 C224 H22B 120.0 . . ?
C224 C225 C226 120.0 . . ?
C224 C225 H22C 120.0 . . ?
C226 C225 H22C 120.0 . . ?
C227 C226 C225 120.0 . . ?
C227 C226 H22D 120.0 . . ?
C225 C226 H22D 120.0 . . ?
C226 C227 C222 120.0 . . ?
C226 C227 H22E 120.0 . . ?
C222 C227 H22E 120.0 . . ?
O60 C231 O59 126.0(13) . . ?
O60 C231 C232 116.8(14) . . ?
O59 C231 C232 117.2(13) . . ?
C233 C232 C237 120.0 . . ?
C233 C232 C231 121.1(10) . . ?
C237 C232 C231 118.9(10) . . ?
C234 C233 C232 120.0 . . ?
C234 C233 H23A 120.0 . . ?
C232 C233 H23A 120.0 . . ?
C233 C234 C235 120.0 . . ?
C233 C234 H23B 120.0 . . ?
C235 C234 H23B 120.0 . . ?
C236 C235 C234 120.0 . . ?
C236 C235 H23C 120.0 . . ?
C234 C235 H23C 120.0 . . ?
C235 C236 C237 120.0 . . ?
C235 C236 H23D 120.0 . . ?
C237 C236 H23D 120.0 . . ?
C236 C237 C232 120.0 . . ?
C236 C237 H23E 120.0 . . ?
C232 C237 H23E 120.0 . . ?
O62 C241 O61 126.0(17) . . ?
O62 C241 C242 114.4(18) . . ?
O61 C241 C242 119.6(18) . . ?
C243 C242 C247 120.0 . . ?
C243 C242 C241 117.5(14) . . ?
C247 C242 C241 122.3(14) . . ?
C244 C243 C242 120.0 . . ?
C244 C243 H24E 120.0 . . ?
C242 C243 H24E 120.0 . . ?
C243 C244 C245 120.0 . . ?
C243 C244 H24F 120.0 . . ?
C245 C244 H24F 120.0 . . ?
C246 C245 C244 120.0 . . ?
C246 C245 H24A 120.0 . . ?
C244 C245 H24A 120.0 . . ?
C245 C246 C247 120.0 . . ?
C245 C246 H24B 120.0 . . ?
C247 C246 H24B 120.0 . . ?
C246 C247 C242 120.0 . . ?
C246 C247 H24C 120.0 . . ?
C242 C247 H24C 120.0 . . ?
O64 C251 O63 130.5(15) . . ?
O64 C251 C252 112.8(13) . . ?
O63 C251 C252 116.2(16) . . ?
C253 C252 C257 120.0 . . ?
C253 C252 C251 118.7(13) . . ?
C257 C252 C251 121.2(13) . . ?
C252 C253 C254 120.0 . . ?
C252 C253 H25A 120.0 . . ?
C254 C253 H25A 120.0 . . ?
C255 C254 C253 120.0 . . ?
C255 C254 H25B 120.0 . . ?
C253 C254 H25B 120.0 . . ?
C256 C255 C254 120.0 . . ?
C256 C255 H25C 120.0 . . ?
C254 C255 H25C 120.0 . . ?
C255 C256 C257 120.0 . . ?
C255 C256 H25D 120.0 . . ?
C257 C256 H25D 120.0 . . ?
C256 C257 C252 120.0 . . ?
C256 C257 H25E 120.0 . . ?
C252 C257 H25E 120.0 . . ?
O66 C261 O65 125.3(11) . . ?
O66 C261 C262 116.7(11) . . ?
O65 C261 C262 118.0(12) . . ?
C263 C262 C267 120.0 . . ?
C263 C262 C261 119.1(8) . . ?
C267 C262 C261 120.7(8) . . ?
C262 C263 C264 120.0 . . ?
C262 C263 H26A 120.0 . . ?
C264 C263 H26A 120.0 . . ?
C263 C264 C265 120.0 . . ?
C263 C264 H26B 120.0 . . ?
C265 C264 H26B 120.0 . . ?
C264 C265 C266 120.0 . . ?
C264 C265 H26C 120.0 . . ?
C266 C265 H26C 120.0 . . ?
C267 C266 C265 120.0 . . ?
C267 C266 H26D 120.0 . . ?
C265 C266 H26D 120.0 . . ?
C266 C267 C262 120.0 . . ?
C266 C267 H26E 120.0 . . ?
C262 C267 H26E 120.0 . . ?
O68 C271 O67 125.0(12) . . ?
O68 C271 C272 115.3(14) . . ?
O67 C271 C272 119.7(13) . . ?
C277 C272 C273 118.1(15) . . ?
C277 C272 C271 121.8(15) . . ?
C273 C272 C271 119.9(16) . . ?
C274 C273 C272 120.2(16) . . ?
C274 C273 H27A 119.9 . . ?
C272 C273 H27A 119.9 . . ?
C273 C274 C275 116.4(15) . . ?
C273 C274 H27B 121.8 . . ?
C275 C274 H27B 121.8 . . ?
C276 C275 C274 124.6(15) . . ?
C276 C275 H27C 117.7 . . ?
C274 C275 H27C 117.7 . . ?
C277 C276 C275 115.2(17) . . ?
C277 C276 H27D 122.4 . . ?
C275 C276 H27D 122.4 . . ?
C276 C277 C272 125.4(16) . . ?
C276 C277 H27E 117.3 . . ?
C272 C277 H27E 117.3 . . ?
O69 C281 O70 123.5(12) . . ?
O69 C281 C282 118.6(11) . . ?
O70 C281 C282 117.8(11) . . ?
C283 C282 C287 120.0(13) . . ?
C283 C282 C281 121.9(12) . . ?
C287 C282 C281 118.1(11) . . ?
C282 C283 C284 121.5(14) . . ?
C282 C283 H28A 119.2 . . ?
C284 C283 H28A 119.2 . . ?
C285 C284 C283 115.5(13) . . ?
C285 C284 H28B 122.3 . . ?
C283 C284 H28B 122.3 . . ?
C286 C285 C284 124.3(15) . . ?
C286 C285 H28C 117.9 . . ?
C284 C285 H28C 117.9 . . ?
C285 C286 C287 118.1(14) . . ?
C285 C286 H28D 121.0 . . ?
C287 C286 H28D 121.0 . . ?
C286 C287 C282 120.6(13) . . ?
C286 C287 H28E 119.7 . . ?
C282 C287 H28E 119.7 . . ?
O72 C291 O71 125.7(12) . . ?
O72 C291 C292 115.9(13) . . ?
O71 C291 C292 118.3(11) . . ?
C293 C292 C297 120.0 . . ?
C293 C292 C291 119.4(8) . . ?
C297 C292 C291 120.5(8) . . ?
C292 C293 C294 120.0 . . ?
C292 C293 H29A 120.0 . . ?
C294 C293 H29A 120.0 . . ?
C295 C294 C293 120.0 . . ?
C295 C294 H29B 120.0 . . ?
C293 C294 H29B 120.0 . . ?
C294 C295 C296 120.0 . . ?
C294 C295 H29C 120.0 . . ?
C296 C295 H29C 120.0 . . ?
C297 C296 C295 120.0 . . ?
C297 C296 H29D 120.0 . . ?
C295 C296 H29D 120.0 . . ?
C296 C297 C292 120.0 . . ?
C296 C297 H29E 120.0 . . ?
C292 C297 H29E 120.0 . . ?
O34 Mn1 O32 82.6(3) . . ?
O34 Mn1 O1 100.3(4) . . ?
O32 Mn1 O1 173.5(4) . . ?
O34 Mn1 O35 97.4(3) . . ?
O32 Mn1 O35 83.2(3) . . ?
O1 Mn1 O35 90.5(3) . . ?
O34 Mn1 O25 91.5(4) . . ?
O32 Mn1 O25 96.6(3) . . ?
O1 Mn1 O25 89.2(4) . . ?
O35 Mn1 O25 171.0(4) . . ?
O34 Mn1 O6 171.9(4) . . ?
O32 Mn1 O6 90.0(3) . . ?
O1 Mn1 O6 87.5(4) . . ?
O35 Mn1 O6 85.0(3) . . ?
O25 Mn1 O6 86.0(4) . . ?
O34 Mn1 Mn4 96.2(3) . . ?
O32 Mn1 Mn4 42.7(2) . . ?
O1 Mn1 Mn4 130.8(3) . . ?
O35 Mn1 Mn4 41.3(2) . . ?
O25 Mn1 Mn4 136.4(3) . . ?
O6 Mn1 Mn4 80.4(3) . . ?
O34 Mn1 Mn7 44.4(2) . . ?
O32 Mn1 Mn7 40.8(2) . . ?
O1 Mn1 Mn7 143.5(3) . . ?
O35 Mn1 Mn7 101.5(2) . . ?
O25 Mn1 Mn7 83.9(3) . . ?
O6 Mn1 Mn7 127.5(3) . . ?
Mn4 Mn1 Mn7 72.57(7) . . ?
O35 Mn2 O42 179.6(3) . . ?
O35 Mn2 O41 76.2(3) . . ?
O42 Mn2 O41 104.2(3) . . ?
O35 Mn2 O3 88.9(3) . . ?
O42 Mn2 O3 90.8(3) . . ?
O41 Mn2 O3 161.9(3) . . ?
O35 Mn2 O39 105.9(3) . . ?
O42 Mn2 O39 74.0(3) . . ?
O41 Mn2 O39 109.4(3) . . ?
O3 Mn2 O39 84.3(3) . . ?
O35 Mn2 O8 91.5(3) . . ?
O42 Mn2 O8 88.5(3) . . ?
O41 Mn2 O8 85.0(3) . . ?
O3 Mn2 O8 85.2(3) . . ?
O39 Mn2 O8 159.4(3) . . ?
O35 Mn2 Mn4 39.6(2) . . ?
O42 Mn2 Mn4 140.7(2) . . ?
O41 Mn2 Mn4 38.7(2) . . ?
O3 Mn2 Mn4 124.0(2) . . ?
O39 Mn2 Mn4 122.52(18) . . ?
O8 Mn2 Mn4 77.9(2) . . ?
O35 Mn2 Mn3 141.1(2) . . ?
O42 Mn2 Mn3 38.7(2) . . ?
O41 Mn2 Mn3 121.4(2) . . ?
O3 Mn2 Mn3 76.7(2) . . ?
O39 Mn2 Mn3 37.69(17) . . ?
O8 Mn2 Mn3 122.3(3) . . ?
Mn4 Mn2 Mn3 154.33(7) . . ?
O39 Mn3 O33 95.8(3) . . ?
O39 Mn3 O42 82.8(3) . . ?
O33 Mn3 O42 83.2(3) . . ?
O39 Mn3 O30 99.8(3) . . ?
O33 Mn3 O30 92.3(3) . . ?
O42 Mn3 O30 175.0(3) . . ?
O39 Mn3 O4 92.0(3) . . ?
O33 Mn3 O4 171.4(3) . . ?
O42 Mn3 O4 94.1(3) . . ?
O30 Mn3 O4 90.1(3) . . ?
O39 Mn3 O10 174.6(3) . . ?
O33 Mn3 O10 87.3(3) . . ?
O42 Mn3 O10 93.3(3) . . ?
O30 Mn3 O10 84.4(3) . . ?
O4 Mn3 O10 84.6(3) . . ?
O39 Mn3 Mn6 97.4(2) . . ?
O33 Mn3 Mn6 42.2(2) . . ?
O42 Mn3 Mn6 42.3(2) . . ?
O30 Mn3 Mn6 132.7(2) . . ?
O4 Mn3 Mn6 132.9(2) . . ?
O10 Mn3 Mn6 81.9(3) . . ?
O39 Mn3 Mn2 45.0(2) . . ?
O33 Mn3 Mn2 100.7(2) . . ?
O42 Mn3 Mn2 40.6(2) . . ?
O30 Mn3 Mn2 143.1(2) . . ?
O4 Mn3 Mn2 82.2(2) . . ?
O10 Mn3 Mn2 130.1(2) . . ?
Mn6 Mn3 Mn2 73.03(7) . . ?
O41 Mn4 O35 82.3(3) . . ?
O41 Mn4 O7 91.4(3) . . ?
O35 Mn4 O7 97.6(3) . . ?
O41 Mn4 O32 97.8(3) . . ?
O35 Mn4 O32 84.4(3) . . ?
O7 Mn4 O32 170.8(3) . . ?
O41 Mn4 O14 100.2(3) . . ?
O35 Mn4 O14 172.3(4) . . ?
O7 Mn4 O14 89.6(4) . . ?
O32 Mn4 O14 88.0(3) . . ?
O41 Mn4 O5 169.9(3) . . ?
O35 Mn4 O5 89.9(3) . . ?
O7 Mn4 O5 83.2(4) . . ?
O32 Mn4 O5 87.8(3) . . ?
O14 Mn4 O5 88.3(4) . . ?
O41 Mn4 Mn1 96.5(3) . . ?
O35 Mn4 Mn1 43.6(2) . . ?
O7 Mn4 Mn1 138.2(2) . . ?
O32 Mn4 Mn1 41.6(2) . . ?
O14 Mn4 Mn1 128.7(3) . . ?
O5 Mn4 Mn1 82.1(3) . . ?
O41 Mn4 Mn2 42.6(2) . . ?
O35 Mn4 Mn2 42.1(2) . . ?
O7 Mn4 Mn2 85.0(2) . . ?
O32 Mn4 Mn2 102.2(2) . . ?
O14 Mn4 Mn2 142.1(3) . . ?
O5 Mn4 Mn2 128.0(2) . . ?
Mn1 Mn4 Mn2 73.95(7) . . ?
O39 Mn5 O34 88.1(3) . . ?
O39 Mn5 O23 176.9(3) . . ?
O34 Mn5 O23 92.0(3) . . ?
O39 Mn5 O37 87.6(3) . . ?
O34 Mn5 O37 86.8(3) . . ?
O23 Mn5 O37 95.5(3) . . ?
O39 Mn5 O29 95.9(3) . . ?
O34 Mn5 O29 175.2(3) . . ?
O23 Mn5 O29 84.1(3) . . ?
O37 Mn5 O29 90.8(3) . . ?
O39 Mn5 O2 90.0(3) . . ?
O34 Mn5 O2 94.8(3) . . ?
O23 Mn5 O2 86.9(3) . . ?
O37 Mn5 O2 177.1(3) . . ?
O29 Mn5 O2 87.8(3) . . ?
O36 Mn6 O42 97.2(3) . . ?
O36 Mn6 O33 84.6(3) . . ?
O42 Mn6 O33 83.3(3) . . ?
O36 Mn6 O18 92.4(4) . . ?
O42 Mn6 O18 170.0(3) . . ?
O33 Mn6 O18 95.1(4) . . ?
O36 Mn6 O11 98.7(4) . . ?
O42 Mn6 O11 91.7(4) . . ?
O33 Mn6 O11 174.3(4) . . ?
O18 Mn6 O11 89.4(4) . . ?
O36 Mn6 O9 173.0(4) . . ?
O42 Mn6 O9 88.5(3) . . ?
O33 Mn6 O9 92.1(4) . . ?
O18 Mn6 O9 81.7(4) . . ?
O11 Mn6 O9 85.1(4) . . ?
O36 Mn6 Mn3 99.6(2) . . ?
O42 Mn6 Mn3 42.6(2) . . ?
O33 Mn6 Mn3 42.0(2) . . ?
O18 Mn6 Mn3 132.9(3) . . ?
O11 Mn6 Mn3 132.5(3) . . ?
O9 Mn6 Mn3 81.9(3) . . ?
O36 Mn6 Mn9 46.4(3) . . ?
O42 Mn6 Mn9 102.6(2) . . ?
O33 Mn6 Mn9 41.34(19) . . ?
O18 Mn6 Mn9 82.2(3) . . ?
O11 Mn6 Mn9 143.2(3) . . ?
O9 Mn6 Mn9 128.4(3) . . ?
Mn3 Mn6 Mn9 74.36(7) . . ?
O32 Mn7 O38 177.5(3) . . ?
O32 Mn7 O16 86.7(3) . . ?
O38 Mn7 O16 91.3(3) . . ?
O32 Mn7 O34 75.3(3) . . ?
O38 Mn7 O34 106.3(3) . . ?
O16 Mn7 O34 158.6(3) . . ?
O32 Mn7 O26 91.2(4) . . ?
O38 Mn7 O26 87.1(4) . . ?
O16 Mn7 O26 82.9(4) . . ?
O34 Mn7 O26 85.8(4) . . ?
O32 Mn7 O40 106.1(3) . . ?
O38 Mn7 O40 75.2(3) . . ?
O16 Mn7 O40 85.7(3) . . ?
O34 Mn7 O40 110.2(3) . . ?
O26 Mn7 O40 158.7(3) . . ?
O32 Mn7 Mn1 39.8(2) . . ?
O38 Mn7 Mn1 141.2(3) . . ?
O16 Mn7 Mn1 121.4(3) . . ?
O34 Mn7 Mn1 37.9(2) . . ?
O26 Mn7 Mn1 77.8(3) . . ?
O40 Mn7 Mn1 123.42(19) . . ?
O32 Mn7 Mn11 141.4(3) . . ?
O38 Mn7 Mn11 39.2(3) . . ?
O16 Mn7 Mn11 77.8(3) . . ?
O34 Mn7 Mn11 123.6(2) . . ?
O26 Mn7 Mn11 121.1(3) . . ?
O40 Mn7 Mn11 38.34(19) . . ?
Mn1 Mn7 Mn11 156.28(8) . . ?
O36 Mn8 O40 89.5(3) . . ?
O36 Mn8 O12 96.9(3) . . ?
O40 Mn8 O12 172.7(4) . . ?
O36 Mn8 O41 87.5(3) . . ?
O40 Mn8 O41 87.5(3) . . ?
O12 Mn8 O41 89.2(3) . . ?
O36 Mn8 O13 175.8(3) . . ?
O40 Mn8 O13 89.7(4) . . ?
O12 Mn8 O13 84.2(4) . . ?
O41 Mn8 O13 96.6(3) . . ?
O36 Mn8 O20 89.4(3) . . ?
O40 Mn8 O20 96.5(4) . . ?
O12 Mn8 O20 87.1(4) . . ?
O41 Mn8 O20 174.9(4) . . ?
O13 Mn8 O20 86.7(4) . . ?
O37 Mn9 O31 78.2(3) . . ?
O37 Mn9 O33 103.5(3) . . ?
O31 Mn9 O33 177.0(3) . . ?
O37 Mn9 O17 163.1(4) . . ?
O31 Mn9 O17 88.3(3) . . ?
O33 Mn9 O17 90.4(3) . . ?
O37 Mn9 O27 84.3(3) . . ?
O31 Mn9 O27 94.1(3) . . ?
O33 Mn9 O27 88.6(3) . . ?
O17 Mn9 O27 86.6(4) . . ?
O37 Mn9 O36 107.7(3) . . ?
O31 Mn9 O36 104.1(3) . . ?
O33 Mn9 O36 73.1(3) . . ?
O17 Mn9 O36 85.2(3) . . ?
O27 Mn9 O36 159.8(3) . . ?
O37 Mn9 Mn10 39.68(18) . . ?
O31 Mn9 Mn10 40.9(2) . . ?
O33 Mn9 Mn10 141.4(2) . . ?
O17 Mn9 Mn10 124.3(3) . . ?
O27 Mn9 Mn10 78.4(3) . . ?
O36 Mn9 Mn10 121.3(2) . . ?
O37 Mn9 Mn6 120.2(2) . . ?
O31 Mn9 Mn6 138.4(3) . . ?
O33 Mn9 Mn6 38.6(2) . . ?
O17 Mn9 Mn6 76.7(3) . . ?
O27 Mn9 Mn6 122.9(2) . . ?
O36 Mn9 Mn6 37.03(18) . . ?
Mn10 Mn9 Mn6 153.16(8) . . ?
O37 Mn10 O38 98.2(3) . . ?
O37 Mn10 O31 82.0(3) . . ?
O38 Mn10 O31 84.5(3) . . ?
O37 Mn10 O24 100.1(3) . . ?
O38 Mn10 O24 90.8(4) . . ?
O31 Mn10 O24 175.1(3) . . ?
O37 Mn10 O28 90.2(3) . . ?
O38 Mn10 O28 171.4(3) . . ?
O31 Mn10 O28 98.6(3) . . ?
O24 Mn10 O28 85.9(4) . . ?
O37 Mn10 O21 172.7(4) . . ?
O38 Mn10 O21 85.6(3) . . ?
O31 Mn10 O21 92.2(4) . . ?
O24 Mn10 O21 86.0(4) . . ?
O28 Mn10 O21 86.2(3) . . ?
O37 Mn10 Mn11 96.6(2) . . ?
O38 Mn10 Mn11 41.8(3) . . ?
O31 Mn10 Mn11 43.4(2) . . ?
O24 Mn10 Mn11 131.6(3) . . ?
O28 Mn10 Mn11 139.2(3) . . ?
O21 Mn10 Mn11 82.1(3) . . ?
O37 Mn10 Mn9 42.0(2) . . ?
O38 Mn10 Mn9 102.9(3) . . ?
O31 Mn10 Mn9 42.5(2) . . ?
O24 Mn10 Mn9 140.7(2) . . ?
O28 Mn10 Mn9 84.5(3) . . ?
O21 Mn10 Mn9 131.1(3) . . ?
Mn11 Mn10 Mn9 74.55(8) . . ?
O40 Mn11 O38 84.0(4) . . ?
O40 Mn11 O19 99.3(4) . . ?
O38 Mn11 O19 173.1(4) . . ?
O40 Mn11 O31 98.3(3) . . ?
O38 Mn11 O31 82.8(3) . . ?
O19 Mn11 O31 90.6(4) . . ?
O40 Mn11 O15 92.6(4) . . ?
O38 Mn11 O15 95.4(4) . . ?
O19 Mn11 O15 90.6(4) . . ?
O31 Mn11 O15 168.6(4) . . ?
O40 Mn11 O22 173.4(4) . . ?
O38 Mn11 O22 91.3(4) . . ?
O19 Mn11 O22 85.9(5) . . ?
O31 Mn11 O22 85.6(3) . . ?
O15 Mn11 O22 83.2(4) . . ?
O40 Mn11 Mn10 97.6(2) . . ?
O38 Mn11 Mn10 41.5(2) . . ?
O19 Mn11 Mn10 131.6(3) . . ?
O31 Mn11 Mn10 42.1(3) . . ?
O15 Mn11 Mn10 133.5(3) . . ?
O22 Mn11 Mn10 81.7(3) . . ?
O40 Mn11 Mn7 45.2(3) . . ?
O38 Mn11 Mn7 41.6(2) . . ?
O19 Mn11 Mn7 143.2(3) . . ?
O31 Mn11 Mn7 102.1(2) . . ?
O15 Mn11 Mn7 83.5(3) . . ?
O22 Mn11 Mn7 128.9(3) . . ?
Mn10 Mn11 Mn7 72.79(8) . . ?
C1 O1 Mn1 134.6(8) . . ?
C1 O2 Mn5 132.7(9) . . ?
C11 O3 Mn2 129.0(7) . . ?
C11 O4 Mn3 125.4(7) . . ?
C21 O5 Mn4 124.8(9) . . ?
C21 O6 Mn1 126.7(9) . . ?
C31 O7 Mn4 128.1(9) . . ?
C31 O8 Mn2 126.5(9) . . ?
C41 O9 Mn6 128.2(9) . . ?
C41 O10 Mn3 122.1(8) . . ?
C51 O11 Mn6 131.6(10) . . ?
C51 O12 Mn8 132.5(10) . . ?
C61 O13 Mn8 130.8(10) . . ?
C61 O14 Mn4 131.7(10) . . ?
C71 O15 Mn11 123.6(9) . . ?
C71 O16 Mn7 127.2(9) . . ?
C81 O17 Mn9 127.7(9) . . ?
C81 O18 Mn6 128.7(11) . . ?
C91 O19 Mn11 134.4(9) . . ?
C91 O20 Mn8 130.7(11) . . ?
C101 O21 Mn10 123.3(9) . . ?
C101 O22 Mn11 126.5(9) . . ?
C111 O23 Mn5 133.8(9) . . ?
C111 O24 Mn10 134.8(8) . . ?
C121 O25 Mn1 126.5(10) . . ?
C121 O26 Mn7 130.7(10) . . ?
C131 O27 Mn9 125.4(9) . . ?
C131 O28 Mn10 127.0(9) . . ?
C141 O29 Mn5 133.6(8) . . ?
C141 O30 Mn3 133.3(7) . . ?
Mn10 O31 Mn11 94.5(4) . . ?
Mn10 O31 Mn9 96.6(3) . . ?
Mn11 O31 Mn9 124.3(4) . . ?
Mn1 O32 Mn4 95.7(3) . . ?
Mn1 O32 Mn7 99.4(3) . . ?
Mn4 O32 Mn7 123.6(4) . . ?
Mn3 O33 Mn6 95.7(3) . . ?
Mn3 O33 Mn9 128.4(4) . . ?
Mn6 O33 Mn9 100.0(3) . . ?
Mn1 O34 Mn5 129.9(4) . . ?
Mn1 O34 Mn7 97.7(4) . . ?
Mn5 O34 Mn7 132.4(4) . . ?
Mn4 O35 Mn1 95.1(3) . . ?
Mn4 O35 Mn2 98.3(3) . . ?
Mn1 O35 Mn2 123.0(4) . . ?
Mn6 O36 Mn8 131.6(5) . . ?
Mn6 O36 Mn9 96.5(3) . . ?
Mn8 O36 Mn9 131.8(4) . . ?
Mn10 O37 Mn9 98.4(3) . . ?
Mn10 O37 Mn5 127.3(4) . . ?
Mn9 O37 Mn5 134.3(3) . . ?
Mn10 O38 Mn11 96.6(4) . . ?
Mn10 O38 Mn7 124.8(3) . . ?
Mn11 O38 Mn7 99.2(4) . . ?
Mn3 O39 Mn5 130.5(4) . . ?
Mn3 O39 Mn2 97.3(3) . . ?
Mn5 O39 Mn2 132.1(3) . . ?
Mn11 O40 Mn8 130.4(5) . . ?
Mn11 O40 Mn7 96.5(4) . . ?
Mn8 O40 Mn7 132.9(4) . . ?
Mn4 O41 Mn8 128.0(4) . . ?
Mn4 O41 Mn2 98.7(3) . . ?
Mn8 O41 Mn2 133.2(4) . . ?
Mn6 O42 Mn3 95.0(3) . . ?
Mn6 O42 Mn2 125.9(3) . . ?
Mn3 O42 Mn2 100.7(3) . . ?
O2 C1 O1 126.1(12) . . ?
O2 C1 C2 121.6(13) . . ?
O1 C1 C2 112.3(12) . . ?
C3 C2 C7 121.8(14) . . ?
C3 C2 C1 117.2(13) . . ?
C7 C2 C1 120.9(14) . . ?
C2 C3 C4 120.2(17) . . ?
C2 C3 H3A 119.9 . . ?
C4 C3 H3A 119.9 . . ?
C3 C4 C5 115.2(19) . . ?
C3 C4 H4A 122.4 . . ?
C5 C4 H4A 122.4 . . ?
C6 C5 C4 120(2) . . ?
C6 C5 H5A 119.8 . . ?
C4 C5 H5A 119.8 . . ?
C7 C6 C5 123(2) . . ?
C7 C6 H6A 118.3 . . ?
C5 C6 H6A 118.3 . . ?
C6 C7 C2 117.9(18) . . ?
C6 C7 H7A 121.1 . . ?
C2 C7 H7A 121.1 . . ?
O3 C11 O4 126.4(10) . . ?
O3 C11 C12 117.7(11) . . ?
O4 C11 C12 115.8(11) . . ?
C13 C12 C17 117.0(10) . . ?
C13 C12 C11 122.6(11) . . ?
C17 C12 C11 120.3(10) . . ?
C14 C13 C12 123.8(12) . . ?
C14 C13 H13A 118.1 . . ?
C12 C13 H13A 118.1 . . ?
C13 C14 C15 117.8(13) . . ?
C13 C14 H14A 121.1 . . ?
C15 C14 H14A 121.1 . . ?
C16 C15 C14 120.6(13) . . ?
C16 C15 H15F 119.7 . . ?
C14 C15 H15F 119.7 . . ?
C15 C16 C17 121.9(14) . . ?
C15 C16 H16F 119.0 . . ?
C17 C16 H16F 119.0 . . ?
C16 C17 C12 118.6(12) . . ?
C16 C17 H17F 120.7 . . ?
C12 C17 H17F 120.7 . . ?
O6 C21 O5 125.1(13) . . ?
O6 C21 C22 117.9(14) . . ?
O5 C21 C22 117.0(14) . . ?
C27 C22 C23 118.6(14) . . ?
C27 C22 C21 122.2(15) . . ?
C23 C22 C21 119.1(15) . . ?
C22 C23 C24 118.3(16) . . ?
C22 C23 H23F 120.8 . . ?
C24 C23 H23F 120.8 . . ?
C25 C24 C23 121.6(18) . . ?
C25 C24 H24D 119.2 . . ?
C23 C24 H24D 119.2 . . ?
C24 C25 C26 118.3(18) . . ?
C24 C25 H25F 120.9 . . ?
C26 C25 H25F 120.9 . . ?
C25 C26 C27 124(2) . . ?
C25 C26 H26F 118.2 . . ?
C27 C26 H26F 118.2 . . ?
C22 C27 C26 119.5(17) . . ?
C22 C27 H27F 120.2 . . ?
C26 C27 H27F 120.2 . . ?
O8 C31 O7 122.4(14) . . ?
O8 C31 C32 122.5(14) . . ?
O7 C31 C32 114.6(14) . . ?
C33 C32 C37 120.0 . . ?
C33 C32 C31 120.4(13) . . ?
C37 C32 C31 119.5(13) . . ?
C34 C33 C32 120.0 . . ?
C34 C33 H33A 120.0 . . ?
C32 C33 H33A 120.0 . . ?
C35 C34 C33 120.0 . . ?
C35 C34 H34A 120.0 . . ?
C33 C34 H34A 120.0 . . ?
C34 C35 C36 120.0 . . ?
C34 C35 H35A 120.0 . . ?
C36 C35 H35A 120.0 . . ?
C35 C36 C37 120.0 . . ?
C35 C36 H36A 120.0 . . ?
C37 C36 H36A 120.0 . . ?
C36 C37 C32 120.0 . . ?
C36 C37 H37A 120.0 . . ?
C32 C37 H37A 120.0 . . ?
O9 C41 O10 124.4(13) . . ?
O9 C41 C42 120.4(16) . . ?
O10 C41 C42 115.1(14) . . ?
C47 C42 C43 118.4(15) . . ?
C47 C42 C41 119.6(18) . . ?
C43 C42 C41 122.0(16) . . ?
C42 C43 C44 122(2) . . ?
C42 C43 H43A 119.2 . . ?
C44 C43 H43A 119.2 . . ?
C45 C44 C43 117(2) . . ?
C45 C44 H44A 121.5 . . ?
C43 C44 H44A 121.5 . . ?
C46 C45 C44 117.7(18) . . ?
C46 C45 H45A 121.2 . . ?
C44 C45 H45A 121.2 . . ?
C45 C46 C47 125(3) . . ?
C45 C46 H46A 117.7 . . ?
C47 C46 H46A 117.7 . . ?
C46 C47 C42 120(2) . . ?
C46 C47 H47A 119.9 . . ?
C42 C47 H47A 119.9 . . ?
O12 C51 O11 127.1(15) . . ?
O12 C51 C552 114(2) . . ?
O11 C51 C552 118(2) . . ?
O12 C51 C52 119.5(17) . . ?
O11 C51 C52 111.6(16) . . ?
C552 C51 C52 25(2) . . ?
C53 C52 C57 120.0 . . ?
C53 C52 C51 124.9(16) . . ?
C57 C52 C51 115.0(16) . . ?
C54 C53 C52 120.0 . . ?
C54 C53 H53A 120.0 . . ?
C52 C53 H53A 120.0 . . ?
C55 C54 C53 120.0 . . ?
C55 C54 H54A 120.0 . . ?
C53 C54 H54A 120.0 . . ?
C54 C55 C56 120.0 . . ?
C54 C55 H55A 120.0 . . ?
C56 C55 H55A 120.0 . . ?
C57 C56 C55 120.0 . . ?
C57 C56 H56A 120.0 . . ?
C55 C56 H56A 120.0 . . ?
C56 C57 C52 120.0 . . ?
C56 C57 H57A 120.0 . . ?
C52 C57 H57A 120.0 . . ?
C553 C552 C557 120.0 . . ?
C553 C552 C51 116(3) . . ?
C557 C552 C51 123(3) . . ?
C554 C553 C552 120.0 . . ?
C554 C553 H55B 120.0 . . ?
C552 C553 H55B 120.0 . . ?
C553 C554 C555 120.0 . . ?
C553 C554 H55C 120.0 . . ?
C555 C554 H55C 120.0 . . ?
C556 C555 C554 120.0 . . ?
C556 C555 H55D 120.0 . . ?
C554 C555 H55D 120.0 . . ?
C557 C556 C555 120.0 . . ?
C557 C556 H55E 120.0 . . ?
C555 C556 H55E 120.0 . . ?
C556 C557 C552 120.0 . . ?
C556 C557 H55F 120.0 . . ?
C552 C557 H55F 120.0 . . ?
O14 C61 O13 129.1(14) . . ?
O14 C61 C62 119.1(14) . . ?
O13 C61 C62 111.8(13) . . ?
C63 C62 C67 120.0 . . ?
C63 C62 C61 122.3(10) . . ?
C67 C62 C61 117.6(10) . . ?
C62 C63 C64 120.0 . . ?
C62 C63 H63A 120.0 . . ?
C64 C63 H63A 120.0 . . ?
C65 C64 C63 120.0 . . ?
C65 C64 H64A 120.0 . . ?
C63 C64 H64A 120.0 . . ?
C64 C65 C66 120.0 . . ?
C64 C65 H65A 120.0 . . ?
C66 C65 H65A 120.0 . . ?
C67 C66 C65 120.0 . . ?
C67 C66 H66A 120.0 . . ?
C65 C66 H66A 120.0 . . ?
C66 C67 C62 120.0 . . ?
C66 C67 H67A 120.0 . . ?
C62 C67 H67A 120.0 . . ?
O16 C71 O15 127.0(13) . . ?
O16 C71 C72 115.6(15) . . ?
O15 C71 C72 117.4(14) . . ?
C73 C72 C77 120.0 . . ?
C73 C72 C71 119.2(11) . . ?
C77 C72 C71 120.7(11) . . ?
C72 C73 C74 120.0 . . ?
C72 C73 H73A 120.0 . . ?
C74 C73 H73A 120.0 . . ?
C73 C74 C75 120.0 . . ?
C73 C74 H74A 120.0 . . ?
C75 C74 H74A 120.0 . . ?
C76 C75 C74 120.0 . . ?
C76 C75 H75A 120.0 . . ?
C74 C75 H75A 120.0 . . ?
C77 C76 C75 120.0 . . ?
C77 C76 H76A 120.0 . . ?
C75 C76 H76A 120.0 . . ?
C76 C77 C72 120.0 . . ?
C76 C77 H77A 120.0 . . ?
C72 C77 H77A 120.0 . . ?
O18 C81 O17 124.7(14) . . ?
O18 C81 C82 121.0(16) . . ?
O17 C81 C82 113.8(15) . . ?
C83 C82 C87 120.0 . . ?
C83 C82 C81 116.6(12) . . ?
C87 C82 C81 123.4(12) . . ?
C84 C83 C82 120.0 . . ?
C84 C83 H83A 120.0 . . ?
C82 C83 H83A 120.0 . . ?
C83 C84 C85 120.0 . . ?
C83 C84 H84A 120.0 . . ?
C85 C84 H84A 120.0 . . ?
C86 C85 C84 120.0 . . ?
C86 C85 H85A 120.0 . . ?
C84 C85 H85A 120.0 . . ?
C85 C86 C87 120.0 . . ?
C85 C86 H86A 120.0 . . ?
C87 C86 H86A 120.0 . . ?
C86 C87 C82 120.0 . . ?
C86 C87 H87A 120.0 . . ?
C82 C87 H87A 120.0 . . ?
O19 C91 O20 124.9(16) . . ?
O19 C91 C92 117.0(15) . . ?
O20 C91 C92 117.8(17) . . ?
C97 C92 C93 122.5(18) . . ?
C97 C92 C91 117.3(17) . . ?
C93 C92 C91 119.5(16) . . ?
C94 C93 C92 117.1(19) . . ?
C94 C93 H93A 121.4 . . ?
C92 C93 H93A 121.4 . . ?
C95 C94 C93 122(2) . . ?
C95 C94 H94A 119.0 . . ?
C93 C94 H94A 119.0 . . ?
C94 C95 C96 121(2) . . ?
C94 C95 H95A 119.7 . . ?
C96 C95 H95A 119.7 . . ?
C95 C96 C97 121.5(17) . . ?
C95 C96 H96A 119.3 . . ?
C97 C96 H96A 119.3 . . ?
C92 C97 C96 115.9(17) . . ?
C92 C97 H97A 122.0 . . ?
C96 C97 H97A 122.0 . . ?
O22 C101 O21 124.7(12) . . ?
O22 C101 C102 117.4(13) . . ?
O21 C101 C102 117.8(14) . . ?
C103 C102 C107 121.6(13) . . ?
C103 C102 C101 118.2(15) . . ?
C107 C102 C101 120.2(15) . . ?
C102 C103 C104 120.2(16) . . ?
C102 C103 H10A 119.9 . . ?
C104 C103 H10A 119.9 . . ?
C105 C104 C103 120.1(18) . . ?
C105 C104 H10B 120.0 . . ?
C103 C104 H10B 120.0 . . ?
C104 C105 C106 119.7(17) . . ?
C104 C105 H10C 120.1 . . ?
C106 C105 H10C 120.1 . . ?
C105 C106 C107 121.0(19) . . ?
C105 C106 H10D 119.5 . . ?
C107 C106 H10D 119.5 . . ?
C102 C107 C106 117.2(17) . . ?
C102 C107 H10E 121.4 . . ?
C106 C107 H10E 121.4 . . ?
O24 C111 O23 125.4(13) . . ?
O24 C111 C112 120.8(12) . . ?
O23 C111 C112 113.6(14) . . ?
C113 C112 C117 120.0 . . ?
C113 C112 C111 117.3(13) . . ?
C117 C112 C111 122.5(13) . . ?
C114 C113 C112 120.0 . . ?
C114 C113 H11A 120.0 . . ?
C112 C113 H11A 120.0 . . ?
C115 C114 C113 120.0 . . ?
C115 C114 H11B 120.0 . . ?
C113 C114 H11B 120.0 . . ?
C114 C115 C116 120.0 . . ?
C114 C115 H11C 120.0 . . ?
C116 C115 H11C 120.0 . . ?
C117 C116 C115 120.0 . . ?
C117 C116 H11D 120.0 . . ?
C115 C116 H11D 120.0 . . ?
C116 C117 C112 120.0 . . ?
C116 C117 H11E 120.0 . . ?
C112 C117 H11E 120.0 . . ?
O26 C121 O25 120.5(16) . . ?
O26 C121 C122 122.9(16) . . ?
O25 C121 C122 116.3(16) . . ?
C123 C122 C127 120.0 . . ?
C123 C122 C121 119.4(17) . . ?
C127 C122 C121 117.0(17) . . ?
C124 C123 C122 120.0 . . ?
C124 C123 H12A 120.0 . . ?
C122 C123 H12A 120.0 . . ?
C125 C124 C123 120.0 . . ?
C125 C124 H12B 120.0 . . ?
C123 C124 H12B 120.0 . . ?
C124 C125 C126 120.0 . . ?
C124 C125 H12C 120.0 . . ?
C126 C125 H12C 120.0 . . ?
C127 C126 C125 120.0 . . ?
C127 C126 H12D 120.0 . . ?
C125 C126 H12D 120.0 . . ?
C126 C127 C122 120.0 . . ?
C126 C127 H12E 120.0 . . ?
C122 C127 H12E 120.0 . . ?
O27 C131 O28 124.4(14) . . ?
O27 C131 C132 122.2(13) . . ?
O28 C131 C132 113.3(14) . . ?
C137 C132 C133 119.1(17) . . ?
C137 C132 C131 119.5(16) . . ?
C133 C132 C131 121.1(14) . . ?
C132 C133 C134 118.6(17) . . ?
C132 C133 H13B 120.7 . . ?
C134 C133 H13B 120.7 . . ?
C135 C134 C133 123(2) . . ?
C135 C134 H13C 118.5 . . ?
C133 C134 H13C 118.5 . . ?
C136 C135 C134 116(2) . . ?
C136 C135 H13D 121.8 . . ?
C134 C135 H13D 121.8 . . ?
C135 C136 C137 125(2) . . ?
C135 C136 H13E 117.7 . . ?
C137 C136 H13E 117.7 . . ?
C132 C137 C136 117.5(19) . . ?
C132 C137 H13F 121.3 . . ?
C136 C137 H13F 121.3 . . ?
O29 C141 O30 125.2(12) . . ?
O29 C141 C142 116.3(12) . . ?
O30 C141 C142 118.6(11) . . ?
C143 C142 C147 119.0(13) . . ?
C143 C142 C141 122.1(13) . . ?
C147 C142 C141 118.8(13) . . ?
C144 C143 C142 120.9(15) . . ?
C144 C143 H14B 119.5 . . ?
C142 C143 H14B 119.5 . . ?
C143 C144 C145 121.8(16) . . ?
C143 C144 H14C 119.1 . . ?
C145 C144 H14C 119.1 . . ?
C146 C145 C144 116.0(15) . . ?
C146 C145 H14D 122.0 . . ?
C144 C145 H14D 122.0 . . ?
C145 C146 C147 123.6(16) . . ?
C145 C146 H14E 118.2 . . ?
C147 C146 H14E 118.2 . . ?
C146 C147 C142 118.1(14) . . ?
C146 C147 H14F 120.9 . . ?
C142 C147 H14F 120.9 . . ?

loop_
_geom_bond_atom_site_label_1
_geom_bond_atom_site_label_2
_geom_bond_distance
_geom_bond_site_symmetry_2
_geom_bond_publ_flag
Mn12 O78 1.818(7) . ?
Mn12 O74 1.879(7) . ?
Mn12 O62 1.888(9) . ?
Mn12 O79 1.917(7) . ?
Mn12 O58 1.928(8) . ?
Mn12 O56 1.977(8) . ?
Mn12 Mn14 2.794(3) . ?
Mn12 Mn13 2.927(2) . ?
Mn13 O74 1.968(7) . ?
Mn13 O83 1.974(7) . ?
Mn13 O77 2.005(7) . ?
Mn13 O57 2.026(8) . ?
Mn13 O78 2.053(7) . ?
Mn13 O43 2.058(7) . ?
Mn13 Mn15 2.884(2) . ?
Mn14 O75 1.799(7) . ?
Mn14 O79 1.848(7) . ?
Mn14 O74 1.902(7) . ?
Mn14 O45 1.914(7) . ?
Mn14 O70 1.928(7) . ?
Mn14 O55 1.972(8) . ?
Mn14 Mn18 2.906(2) . ?
Mn15 O77 1.803(6) . ?
Mn15 O83 1.849(7) . ?
Mn15 O80 1.891(6) . ?
Mn15 O48 1.921(8) . ?
Mn15 O44 1.926(7) . ?
Mn15 O53 1.970(7) . ?
Mn15 Mn17 2.774(2) . ?
Mn16 O75 1.912(7) . ?
Mn16 O77 1.954(7) . ?
Mn16 O84 1.963(6) . ?
Mn16 O49 2.005(8) . ?
Mn16 O47 2.009(7) . ?
Mn16 O46 2.046(8) . ?
Mn17 O81 1.795(6) . ?
Mn17 O80 1.869(7) . ?
Mn17 O83 1.886(7) . ?
Mn17 O59 1.905(9) . ?
Mn17 O68 1.928(7) . ?
Mn17 O54 1.990(7) . ?
Mn17 Mn20 2.902(2) . ?
Mn18 O79 1.941(7) . ?
Mn18 O82 1.956(7) . ?
Mn18 O72 2.044(8) . ?
Mn18 O75 2.048(6) . ?
Mn18 O76 2.073(8) . ?
Mn18 O69 2.077(8) . ?
Mn18 Mn21 2.910(2) . ?
Mn19 O78 1.882(7) . ?
Mn19 O76 1.914(7) . ?
Mn19 O81 1.967(7) . ?
Mn19 O63 2.014(8) . ?
Mn19 O60 2.019(9) . ?
Mn19 O61 2.031(12) . ?
Mn20 O73 1.942(6) . ?
Mn20 O80 1.956(6) . ?
Mn20 O84 2.012(7) . ?
Mn20 O81 2.036(7) . ?
Mn20 O67 2.060(8) . ?
Mn20 O52 2.066(9) . ?
Mn20 Mn22 2.883(2) . ?
Mn21 O76 1.800(7) . ?
Mn21 O82 1.847(7) . ?
Mn21 O64 1.913(9) . ?
Mn21 O73 1.942(7) . ?
Mn21 O71 1.960(8) . ?
Mn21 O66 1.972(8) . ?
Mn21 Mn22 2.794(2) . ?
Mn22 O84 1.800(6) . ?
Mn22 O73 1.875(7) . ?
Mn22 O82 1.884(7) . ?
Mn22 O51 1.921(8) . ?
Mn22 O50 1.926(8) . ?
Mn22 O65 1.985(6) . ?
O43 C151 1.264(13) . ?
O44 C151 1.267(13) . ?
O45 C161 1.286(13) . ?
O46 C161 1.247(14) . ?
O47 C171 1.273(12) . ?
O48 C171 1.286(13) . ?
O49 C181 1.255(13) . ?
O50 C181 1.266(12) . ?
O51 C191 1.305(14) . ?
O52 C191 1.226(14) . ?
O53 C201 1.220(13) . ?
O54 C201 1.276(13) . ?
O55 C211 1.248(14) . ?
O56 C211 1.268(14) . ?
O57 C221 1.238(12) . ?
O58 C221 1.301(12) . ?
O59 C231 1.264(15) . ?
O60 C231 1.231(15) . ?
O61 C241 1.270(19) . ?
O62 C241 1.250(19) . ?
O63 C251 1.267(16) . ?
O64 C251 1.238(17) . ?
O65 C261 1.258(13) . ?
O66 C261 1.235(13) . ?
O67 C271 1.269(13) . ?
O68 C271 1.268(13) . ?
O69 C281 1.238(13) . ?
O70 C281 1.291(12) . ?
O71 C291 1.294(15) . ?
O72 C291 1.236(13) . ?
C151 C152 1.510(14) . ?
C152 C153 1.388(15) . ?
C152 C157 1.389(14) . ?
C153 C154 1.404(14) . ?
C153 H15A 0.9500 . ?
C154 C155 1.344(19) . ?
C154 H15B 0.9500 . ?
C155 C156 1.362(19) . ?
C155 H15C 0.9500 . ?
C156 C157 1.382(15) . ?
C156 H15D 0.9500 . ?
C157 H15E 0.9500 . ?
C161 C162 1.483(16) . ?
C162 C163 1.382(18) . ?
C162 C167 1.391(18) . ?
C163 C164 1.428(17) . ?
C163 H16A 0.9500 . ?
C164 C165 1.37(2) . ?
C164 H16B 0.9500 . ?
C165 C166 1.40(2) . ?
C165 H16C 0.9500 . ?
C166 C167 1.405(19) . ?
C166 H16D 0.9500 . ?
C167 H16E 0.9500 . ?
C171 C172 1.470(14) . ?
C172 C173 1.3900 . ?
C172 C177 1.3900 . ?
C173 C174 1.3900 . ?
C173 H17A 0.9500 . ?
C174 C175 1.3900 . ?
C174 H17B 0.9500 . ?
C175 C176 1.3900 . ?
C175 H17C 0.9500 . ?
C176 C177 1.3900 . ?
C176 H17D 0.9500 . ?
C177 H17E 0.9500 . ?
C181 C182 1.487(13) . ?
C182 C183 1.3900 . ?
C182 C187 1.3900 . ?
C183 C184 1.3900 . ?
C183 H18A 0.9500 . ?
C184 C185 1.3900 . ?
C184 H18B 0.9500 . ?
C185 C186 1.3900 . ?
C185 H18C 0.9500 . ?
C186 C187 1.3900 . ?
C186 H18D 0.9500 . ?
C187 H18E 0.9500 . ?
C191 C192 1.499(17) . ?
C192 C197 1.341(17) . ?
C192 C193 1.403(18) . ?
C193 C194 1.36(2) . ?
C193 H19A 0.9500 . ?
C194 C195 1.35(2) . ?
C194 H19B 0.9500 . ?
C195 C196 1.36(2) . ?
C195 H19C 0.9500 . ?
C196 C197 1.394(18) . ?
C196 H19D 0.9500 . ?
C197 H19E 0.9500 . ?
C201 C202 1.506(15) . ?
C202 C207 1.370(16) . ?
C202 C203 1.398(17) . ?
C203 C204 1.400(17) . ?
C203 H20A 0.9500 . ?
C204 C205 1.35(2) . ?
C204 H20B 0.9500 . ?
C205 C206 1.381(19) . ?
C205 H20C 0.9500 . ?
C206 C207 1.393(16) . ?
C206 H20D 0.9500 . ?
C207 H20E 0.9500 . ?
C211 C212 1.516(16) . ?
C212 C217 1.350(16) . ?
C212 C213 1.384(17) . ?
C213 C214 1.385(19) . ?
C213 H21A 0.9500 . ?
C214 C215 1.39(2) . ?
C214 H21B 0.9500 . ?
C215 C216 1.346(19) . ?
C215 H21C 0.9500 . ?
C216 C217 1.384(17) . ?
C216 H21D 0.9500 . ?
C217 H21E 0.9500 . ?
C221 C222 1.457(13) . ?
C222 C223 1.3900 . ?
C222 C227 1.3900 . ?
C223 C224 1.3900 . ?
C223 H22A 0.9500 . ?
C224 C225 1.3900 . ?
C224 H22B 0.9500 . ?
C225 C226 1.3900 . ?
C225 H22C 0.9500 . ?
C226 C227 1.3900 . ?
C226 H22D 0.9500 . ?
C227 H22E 0.9500 . ?
C231 C232 1.480(14) . ?
C232 C233 1.3900 . ?
C232 C237 1.3900 . ?
C233 C234 1.3900 . ?
C233 H23A 0.9500 . ?
C234 C235 1.3900 . ?
C234 H23B 0.9500 . ?
C235 C236 1.3900 . ?
C235 H23C 0.9500 . ?
C236 C237 1.3900 . ?
C236 H23D 0.9500 . ?
C237 H23E 0.9500 . ?
C241 C242 1.511(18) . ?
C242 C243 1.3900 . ?
C242 C247 1.3900 . ?
C243 C244 1.3900 . ?
C243 H24E 0.9500 . ?
C244 C245 1.3900 . ?
C244 H24F 0.9500 . ?
C245 C246 1.3900 . ?
C245 H24A 0.9500 . ?
C246 C247 1.3900 . ?
C246 H24B 0.9500 . ?
C247 H24C 0.9500 . ?
C251 C252 1.488(17) . ?
C252 C253 1.3900 . ?
C252 C257 1.3900 . ?
C253 C254 1.3900 . ?
C253 H25A 0.9500 . ?
C254 C255 1.3900 . ?
C254 H25B 0.9500 . ?
C255 C256 1.3900 . ?
C255 H25C 0.9500 . ?
C256 C257 1.3900 . ?
C256 H25D 0.9500 . ?
C257 H25E 0.9500 . ?
C261 C262 1.481(12) . ?
C262 C263 1.3900 . ?
C262 C267 1.3900 . ?
C263 C264 1.3900 . ?
C263 H26A 0.9500 . ?
C264 C265 1.3900 . ?
C264 H26B 0.9500 . ?
C265 C266 1.3900 . ?
C265 H26C 0.9500 . ?
C266 C267 1.3900 . ?
C266 H26D 0.9500 . ?
C267 H26E 0.9500 . ?
C271 C272 1.467(18) . ?
C272 C277 1.39(2) . ?
C272 C273 1.416(19) . ?
C273 C274 1.414(18) . ?
C273 H27A 0.9500 . ?
C274 C275 1.438(19) . ?
C274 H27B 0.9500 . ?
C275 C276 1.384(19) . ?
C275 H27C 0.9500 . ?
C276 C277 1.370(18) . ?
C276 H27D 0.9500 . ?
C277 H27E 0.9500 . ?
C281 C282 1.488(16) . ?
C282 C283 1.314(15) . ?
C282 C287 1.384(15) . ?
C283 C284 1.442(17) . ?
C283 H28A 0.9500 . ?
C284 C285 1.362(17) . ?
C284 H28B 0.9500 . ?
C285 C286 1.340(17) . ?
C285 H28C 0.9500 . ?
C286 C287 1.382(16) . ?
C286 H28D 0.9500 . ?
C287 H28E 0.9500 . ?
C291 C292 1.486(13) . ?
C292 C293 1.3900 . ?
C292 C297 1.3900 . ?
C293 C294 1.3900 . ?
C293 H29A 0.9500 . ?
C294 C295 1.3900 . ?
C294 H29B 0.9500 . ?
C295 C296 1.3900 . ?
C295 H29C 0.9500 . ?
C296 C297 1.3900 . ?
C296 H29D 0.9500 . ?
C297 H29E 0.9500 . ?
Mn1 O34 1.785(7) . ?
Mn1 O32 1.870(8) . ?
Mn1 O1 1.900(9) . ?
Mn1 O35 1.942(8) . ?
Mn1 O25 1.972(8) . ?
Mn1 O6 1.988(8) . ?
Mn1 Mn4 2.805(3) . ?
Mn1 Mn7 2.883(2) . ?
Mn2 O35 1.952(7) . ?
Mn2 O42 1.968(7) . ?
Mn2 O41 1.974(7) . ?
Mn2 O3 2.034(7) . ?
Mn2 O39 2.117(8) . ?
Mn2 O8 2.142(9) . ?
Mn2 Mn4 2.883(2) . ?
Mn2 Mn3 2.971(2) . ?
Mn3 O39 1.832(6) . ?
Mn3 O33 1.870(7) . ?
Mn3 O42 1.890(8) . ?
Mn3 O30 1.902(8) . ?
Mn3 O4 1.952(6) . ?
Mn3 O10 2.033(7) . ?
Mn3 Mn6 2.779(2) . ?
Mn4 O41 1.823(7) . ?
Mn4 O35 1.859(7) . ?
Mn4 O7 1.903(8) . ?
Mn4 O32 1.911(7) . ?
Mn4 O14 1.953(9) . ?
Mn4 O5 1.973(8) . ?
Mn5 O39 1.856(7) . ?
Mn5 O34 1.958(8) . ?
Mn5 O23 1.974(8) . ?
Mn5 O37 1.987(7) . ?
Mn5 O29 2.015(7) . ?
Mn5 O2 2.063(8) . ?
Mn6 O36 1.796(7) . ?
Mn6 O42 1.879(7) . ?
Mn6 O33 1.878(8) . ?
Mn6 O18 1.917(9) . ?
Mn6 O11 1.916(10) . ?
Mn6 O9 1.955(9) . ?
Mn6 Mn9 2.962(3) . ?
Mn7 O32 1.909(7) . ?
Mn7 O38 1.964(8) . ?
Mn7 O16 2.018(9) . ?
Mn7 O34 2.037(8) . ?
Mn7 O26 2.085(11) . ?
Mn7 O40 2.086(8) . ?
Mn7 Mn11 2.923(3) . ?
Mn8 O36 1.835(7) . ?
Mn8 O40 1.872(8) . ?
Mn8 O12 1.959(9) . ?
Mn8 O41 1.956(7) . ?
Mn8 O13 1.962(9) . ?
Mn8 O20 2.066(9) . ?
Mn9 O37 1.923(7) . ?
Mn9 O31 1.936(7) . ?
Mn9 O33 1.987(6) . ?
Mn9 O17 2.040(9) . ?
Mn9 O27 2.160(9) . ?
Mn9 O36 2.161(8) . ?
Mn9 Mn10 2.845(3) . ?
Mn10 O37 1.836(6) . ?
Mn10 O38 1.862(8) . ?
Mn10 O31 1.874(8) . ?
Mn10 O24 1.914(10) . ?
Mn10 O28 1.925(8) . ?
Mn10 O21 1.991(7) . ?
Mn10 Mn11 2.789(3) . ?
Mn11 O40 1.825(7) . ?
Mn11 O38 1.873(9) . ?
Mn11 O19 1.917(11) . ?
Mn11 O31 1.924(7) . ?
Mn11 O15 1.944(9) . ?
Mn11 O22 1.955(9) . ?
O1 C1 1.290(14) . ?
O2 C1 1.217(13) . ?
O3 C11 1.245(12) . ?
O4 C11 1.266(13) . ?
O5 C21 1.248(14) . ?
O6 C21 1.241(14) . ?
O7 C31 1.327(16) . ?
O8 C31 1.271(15) . ?
O9 C41 1.206(14) . ?
O10 C41 1.318(15) . ?
O11 C51 1.281(16) . ?
O12 C51 1.247(17) . ?
O13 C61 1.282(16) . ?
O14 C61 1.222(16) . ?
O15 C71 1.279(17) . ?
O16 C71 1.267(16) . ?
O17 C81 1.306(17) . ?
O18 C81 1.216(17) . ?
O19 C91 1.266(17) . ?
O20 C91 1.273(15) . ?
O21 C101 1.286(14) . ?
O22 C101 1.258(15) . ?
O23 C111 1.304(12) . ?
O24 C111 1.230(14) . ?
O25 C121 1.331(15) . ?
O26 C121 1.245(16) . ?
O27 C131 1.211(15) . ?
O28 C131 1.316(14) . ?
O29 C141 1.270(12) . ?
O30 C141 1.282(12) . ?
C1 C2 1.513(17) . ?
C2 C3 1.382(18) . ?
C2 C7 1.383(18) . ?
C3 C4 1.42(2) . ?
C3 H3A 0.9500 . ?
C4 C5 1.41(2) . ?
C4 H4A 0.9500 . ?
C5 C6 1.38(2) . ?
C5 H5A 0.9500 . ?
C6 C7 1.300(19) . ?
C6 H6A 0.9500 . ?
C7 H7A 0.9500 . ?
C11 C12 1.475(14) . ?
C12 C13 1.383(14) . ?
C12 C17 1.405(14) . ?
C13 C14 1.361(14) . ?
C13 H13A 0.9500 . ?
C14 C15 1.384(18) . ?
C14 H14A 0.9500 . ?
C15 C16 1.338(17) . ?
C15 H15F 0.9500 . ?
C16 C17 1.394(15) . ?
C16 H16F 0.9500 . ?
C17 H17F 0.9500 . ?
C21 C22 1.466(18) . ?
C22 C27 1.347(18) . ?
C22 C23 1.393(17) . ?
C23 C24 1.425(17) . ?
C23 H23F 0.9500 . ?
C24 C25 1.32(2) . ?
C24 H24D 0.9500 . ?
C25 C26 1.32(2) . ?
C25 H25F 0.9500 . ?
C26 C27 1.383(19) . ?
C26 H26F 0.9500 . ?
C27 H27F 0.9500 . ?
C31 C32 1.478(17) . ?
C32 C33 1.3900 . ?
C32 C37 1.3900 . ?
C33 C34 1.3900 . ?
C33 H33A 0.9500 . ?
C34 C35 1.3900 . ?
C34 H34A 0.9500 . ?
C35 C36 1.3900 . ?
C35 H35A 0.9500 . ?
C36 C37 1.3900 . ?
C36 H36A 0.9500 . ?
C37 H37A 0.9500 . ?
C41 C42 1.460(18) . ?
C42 C47 1.34(2) . ?
C42 C43 1.36(2) . ?
C43 C44 1.421(19) . ?
C43 H43A 0.9500 . ?
C44 C45 1.41(3) . ?
C44 H44A 0.9500 . ?
C45 C46 1.31(3) . ?
C45 H45A 0.9500 . ?
C46 C47 1.35(2) . ?
C46 H46A 0.9500 . ?
C47 H47A 0.9500 . ?
C51 C552 1.43(3) . ?
C51 C52 1.64(2) . ?
C52 C53 1.3900 . ?
C52 C57 1.3900 . ?
C53 C54 1.3900 . ?
C53 H53A 0.9500 . ?
C54 C55 1.3900 . ?
C54 H54A 0.9500 . ?
C55 C56 1.3900 . ?
C55 H55A 0.9500 . ?
C56 C57 1.3900 . ?
C56 H56A 0.9500 . ?
C57 H57A 0.9500 . ?
C552 C553 1.3900 . ?
C552 C557 1.3900 . ?
C553 C554 1.3900 . ?
C553 H55B 0.9500 . ?
C554 C555 1.3900 . ?
C554 H55C 0.9500 . ?
C555 C556 1.3900 . ?
C555 H55D 0.9500 . ?
C556 C557 1.3900 . ?
C556 H55E 0.9500 . ?
C557 H55F 0.9500 . ?
C61 C62 1.499(15) . ?
C62 C63 1.3900 . ?
C62 C67 1.3900 . ?
C63 C64 1.3900 . ?
C63 H63A 0.9500 . ?
C64 C65 1.3900 . ?
C64 H64A 0.9500 . ?
C65 C66 1.3900 . ?
C65 H65A 0.9500 . ?
C66 C67 1.3900 . ?
C66 H66A 0.9500 . ?
C67 H67A 0.9500 . ?
C71 C72 1.503(15) . ?
C72 C73 1.3900 . ?
C72 C77 1.3900 . ?
C73 C74 1.3900 . ?
C73 H73A 0.9500 . ?
C74 C75 1.3900 . ?
C74 H74A 0.9500 . ?
C75 C76 1.3900 . ?
C75 H75A 0.9500 . ?
C76 C77 1.3900 . ?
C76 H76A 0.9500 . ?
C77 H77A 0.9500 . ?
C81 C82 1.447(16) . ?
C82 C83 1.3900 . ?
C82 C87 1.3900 . ?
C83 C84 1.3900 . ?
C83 H83A 0.9500 . ?
C84 C85 1.3900 . ?
C84 H84A 0.9500 . ?
C85 C86 1.3900 . ?
C85 H85A 0.9500 . ?
C86 C87 1.3900 . ?
C86 H86A 0.9500 . ?
C87 H87A 0.9500 . ?
C91 C92 1.47(2) . ?
C92 C97 1.403(19) . ?
C92 C93 1.42(2) . ?
C93 C94 1.41(2) . ?
C93 H93A 0.9500 . ?
C94 C95 1.34(2) . ?
C94 H94A 0.9500 . ?
C95 C96 1.39(2) . ?
C95 H95A 0.9500 . ?
C96 C97 1.428(19) . ?
C96 H96A 0.9500 . ?
C97 H97A 0.9500 . ?
C101 C102 1.505(17) . ?
C102 C103 1.351(18) . ?
C102 C107 1.362(19) . ?
C103 C104 1.409(16) . ?
C103 H10A 0.9500 . ?
C104 C105 1.31(2) . ?
C104 H10B 0.9500 . ?
C105 C106 1.40(2) . ?
C105 H10C 0.9500 . ?
C106 C107 1.403(18) . ?
C106 H10D 0.9500 . ?
C107 H10E 0.9500 . ?
C111 C112 1.450(17) . ?
C112 C113 1.3900 . ?
C112 C117 1.3900 . ?
C113 C114 1.3900 . ?
C113 H11A 0.9500 . ?
C114 C115 1.3900 . ?
C114 H11B 0.9500 . ?
C115 C116 1.3900 . ?
C115 H11C 0.9500 . ?
C116 C117 1.3900 . ?
C116 H11D 0.9500 . ?
C117 H11E 0.9500 . ?
C121 C122 1.42(2) . ?
C122 C123 1.3900 . ?
C122 C127 1.3900 . ?
C123 C124 1.3900 . ?
C123 H12A 0.9500 . ?
C124 C125 1.3900 . ?
C124 H12B 0.9500 . ?
C125 C126 1.3900 . ?
C125 H12C 0.9500 . ?
C126 C127 1.3900 . ?
C126 H12D 0.9500 . ?
C127 H12E 0.9500 . ?
C131 C132 1.509(18) . ?
C132 C137 1.329(18) . ?
C132 C133 1.372(19) . ?
C133 C134 1.39(2) . ?
C133 H13B 0.9500 . ?
C134 C135 1.32(2) . ?
C134 H13C 0.9500 . ?
C135 C136 1.30(2) . ?
C135 H13D 0.9500 . ?
C136 C137 1.42(2) . ?
C136 H13E 0.9500 . ?
C137 H13F 0.9500 . ?
C141 C142 1.483(16) . ?
C142 C143 1.374(16) . ?
C142 C147 1.417(16) . ?
C143 C144 1.361(17) . ?
C143 H14B 0.9500 . ?
C144 C145 1.42(2) . ?
C144 H14C 0.9500 . ?
C145 C146 1.357(19) . ?
C145 H14D 0.9500 . ?
C146 C147 1.398(16) . ?
C146 H14E 0.9500 . ?
C147 H14F 0.9500 . ?

loop_
_platon_squeeze_void_nr
_platon_squeeze_void_average_x
_platon_squeeze_void_average_y
_platon_squeeze_void_average_z
_platon_squeeze_void_volume
_platon_squeeze_void_count_electrons
1 0.000 0.000 0.000 1016.3 325.7
2 0.000 0.500 0.500 1016.3 323.3
3 0.028 0.022 0.328 18.2 -0.7
4 0.028 0.477 0.828 18.2 -0.6
5 0.126 0.579 0.100 111.9 16.8
6 0.126 0.921 0.600 111.9 16.7
7 0.137 0.327 0.047 11.5 0.4
8 0.137 0.173 0.547 11.5 0.7
9 0.366 0.076 0.057 177.5 48.4
10 0.366 0.424 0.557 177.5 49.0
11 0.356 0.065 0.433 113.3 14.1
12 0.356 0.435 0.933 113.3 14.6
13 0.326 0.561 0.260 8.2 -0.7
14 0.326 0.939 0.760 8.2 -0.5
15 0.445 0.870 0.034 10.8 1.5
16 0.445 0.630 0.534 10.9 1.9
17 0.644 0.565 0.067 113.2 13.4
18 0.644 0.934 0.567 113.2 13.8
19 0.634 0.576 0.443 177.3 41.4
20 0.634 -0.076 0.943 177.2 42.6
21 0.555 0.370 0.466 10.9 1.5
22 0.554 0.130 0.966 10.8 1.8
23 0.674 0.061 0.240 8.2 -0.6
24 0.674 0.439 0.740 8.2 -0.2
25 0.874 0.079 0.400 111.9 15.4
26 0.874 0.421 0.900 111.9 15.4
27 0.863 0.827 0.453 11.5 -0.2
28 0.863 0.673 0.953 11.5 0.1
29 0.972 0.522 0.172 18.2 -1.2
30 0.972 0.977 0.672 18.2 -1.3
